data_4118686
loop_
_publ_author_name
'Kai Abersfelder'
'Adam Russell'
'Henry S. Rzepa'
'Andrew J. P. White'
'Peter R. Haycock'
'David Scheschkewitz'

_publ_section_title
;
 Contraction and Expansion of the Silicon Scaffold of Stable Si6R6 Isomers
;
_journal_name_full 'Journal of the American Chemical Society'
_journal_page_first 16008
_journal_page_last 16016
_journal_paper_doi 10.1021/ja307344f
_journal_volume 134
_journal_year 2012
_chemical_formula_moiety 'C120 H184 Si11, 1.25(C6 H14)'
_chemical_formula_sum 'C127.5 H201.5 Si11'
_chemical_formula_weight 2043.38
_chemical_name_systematic
; 
 ? 
;
_space_group_IT_number 14
_symmetry_cell_setting monoclinic
_symmetry_space_group_name_Hall '-P 2yn'
_symmetry_space_group_name_H-M 'P 1 21/n 1'
_atom_sites_solution_hydrogens geom
_atom_sites_solution_primary direct
_atom_sites_solution_secondary difmap
_audit_creation_method SHELXL-97
_cell_angle_alpha 90.00
_cell_angle_beta 106.6533(5)
_cell_angle_gamma 90.00
_cell_formula_units_Z 8
_cell_length_a 24.30088(11)
_cell_length_b 31.59551(13)
_cell_length_c 35.05545(16)
_cell_measurement_reflns_used 117536
_cell_measurement_temperature 173
_cell_measurement_theta_max 72.3611
_cell_measurement_theta_min 1.8960
_cell_volume 25786.6(2)
_computing_cell_refinement 'CrysAlis RED, Oxford Diffraction Ltd'
_computing_data_collection 'CrysAlis CCD, Oxford Diffraction Ltd'
_computing_data_reduction 'CrysAlis RED, Oxford Diffraction Ltd'
_computing_molecular_graphics 'Bruker SHELXTL'
_computing_publication_material 'Bruker SHELXTL'
_computing_structure_refinement 'SHELXL-97 (Sheldrick, 1997)'
_computing_structure_solution 'SHELXS-97 (Sheldrick, 1990)'
_diffrn_ambient_temperature 173
_diffrn_detector_area_resol_mean 8.2556
_diffrn_measured_fraction_theta_full 0.986
_diffrn_measured_fraction_theta_max 0.986
_diffrn_measurement_device_type 'OD Xcalibur PX Ultra'
_diffrn_measurement_method 'omega scans'
_diffrn_radiation_monochromator graphite
_diffrn_radiation_source 'Enhance Ultra (Cu) X-ray Source'
_diffrn_radiation_type CuK\a
_diffrn_radiation_wavelength 1.54184
_diffrn_reflns_av_R_equivalents 0.0290
_diffrn_reflns_av_sigmaI/netI 0.0209
_diffrn_reflns_limit_h_max 29
_diffrn_reflns_limit_h_min -29
_diffrn_reflns_limit_k_max 38
_diffrn_reflns_limit_k_min -38
_diffrn_reflns_limit_l_max 32
_diffrn_reflns_limit_l_min -43
_diffrn_reflns_number 213833
_diffrn_reflns_theta_full 72.51
_diffrn_reflns_theta_max 72.51
_diffrn_reflns_theta_min 1.92
_diffrn_standards_number 0
_exptl_absorpt_coefficient_mu 1.373
_exptl_absorpt_correction_T_max 0.791
_exptl_absorpt_correction_T_min 0.739
_exptl_absorpt_correction_type analytical
_exptl_absorpt_process_details
; 
CrysAlisPro, Oxford Diffraction Ltd., 
Version 1.171.34.44 (release 25-10-2010 CrysAlis171 .NET) 
(compiled Oct 25 2010,18:11:34) 
Analytical numeric absorption correction using a multifaceted crystal 
model based on expressions derived by R.C. Clark & J.S. Reid. 
(Clark, R. C. & Reid, J. S. (1995). Acta Cryst. A51, 887-897) 
;
_exptl_crystal_colour Orange
_exptl_crystal_density_diffrn 1.053
_exptl_crystal_description 'blocky needles'
_exptl_crystal_F_000 8964
_exptl_crystal_size_max 0.27
_exptl_crystal_size_mid 0.23
_exptl_crystal_size_min 0.21
_refine_diff_density_max 0.902
_refine_diff_density_min -0.751
_refine_diff_density_rms 0.057
_refine_ls_extinction_coef 0.000012(3)
_refine_ls_extinction_expression Fc^*^=kFc[1+0.001xFc^2^\l^3^/sin(2\q)]^-1/4^
_refine_ls_extinction_method SHELXL
_refine_ls_goodness_of_fit_ref 1.025
_refine_ls_hydrogen_treatment mixed
_refine_ls_matrix_type full
_refine_ls_number_parameters 2720
_refine_ls_number_reflns 50461
_refine_ls_number_restraints 924
_refine_ls_restrained_S_all 1.080
_refine_ls_R_factor_all 0.0697
_refine_ls_R_factor_gt 0.0630
_refine_ls_shift/su_max 0.002
_refine_ls_shift/su_mean 0.000
_refine_ls_structure_factor_coef Fsqd
_refine_ls_weighting_details 'calc w=1/[\s^2^(Fo^2^)+(0.0893P)^2^+24.0068P] where P=(Fo^2^+2Fc^2^)/3'
_refine_ls_weighting_scheme calc
_refine_ls_wR_factor_gt 0.1716
_refine_ls_wR_factor_ref 0.1767
_reflns_number_gt 44758
_reflns_number_total 50461
_reflns_threshold_expression >2sigma(I)
_cod_data_source_file ja307344f_si_002_3.cif
_cod_data_source_block 9
_cod_original_formula_sum 'C127.50 H201.50 Si11'
_cod_database_code 4118686

loop_
_symmetry_equiv_pos_as_xyz
'x, y, z'
'-x+1/2, y+1/2, -z+1/2'
'-x, -y, -z'
'x-1/2, -y-1/2, z-1/2'

loop_
_atom_site_label
_atom_site_type_symbol
_atom_site_fract_x
_atom_site_fract_y
_atom_site_fract_z
_atom_site_U_iso_or_equiv
_atom_site_adp_type
_atom_site_occupancy
_atom_site_symmetry_multiplicity
_atom_site_calc_flag
_atom_site_refinement_flags
_atom_site_disorder_assembly
_atom_site_disorder_group
Si1 Si 0.17886(3) 0.18285(2) 0.223998(18) 0.03244(13) Uani 1 1 d . . .
Si2 Si 0.28529(3) 0.17727(2) 0.252473(19) 0.03588(14) Uani 1 1 d . . .
Si3 Si 0.30622(3) 0.16894(2) 0.19237(2) 0.03808(15) Uani 1 1 d D . .
H3 H 0.3669(4) 0.1657(12) 0.1956(11) 0.073(11) Uiso 1 1 d D . .
Si4 Si 0.24045(3) 0.11485(2) 0.163825(19) 0.03413(14) Uani 1 1 d . . .
Si5 Si 0.19403(3) 0.10801(2) 0.215178(18) 0.03361(13) Uani 1 1 d . . .
Si6 Si 0.24649(3) 0.12429(2) 0.282655(19) 0.03724(14) Uani 1 1 d . . .
Si7 Si 0.20267(3) 0.18874(2) 0.293801(19) 0.03527(14) Uani 1 1 d . . .
Si8 Si 0.25994(3) 0.24144(2) 0.274972(19) 0.03425(14) Uani 1 1 d . . .
Si9 Si 0.20912(3) 0.25099(2) 0.205916(18) 0.03243(13) Uani 1 1 d . . .
Si10 Si 0.25033(3) 0.22552(2) 0.156550(18) 0.03289(13) Uani 1 1 d . . .
Si11 Si 0.18922(3) 0.17003(2) 0.121824(18) 0.03050(13) Uani 1 1 d . . .
C1 C 0.25975(13) 0.06637(8) 0.13724(8) 0.0455(6) Uani 1 1 d . . .
C2 C 0.21808(15) 0.04681(9) 0.10494(8) 0.0515(7) Uani 1 1 d . . .
C3 C 0.23509(18) 0.01403(10) 0.08390(10) 0.0635(9) Uani 1 1 d . . .
H3A H 0.2068 0.0011 0.0626 0.076 Uiso 1 1 calc R . .
C4 C 0.2902(2) -0.00025(11) 0.09254(10) 0.0709(10) Uani 1 1 d . . .
C5 C 0.33018(18) 0.01777(12) 0.12450(11) 0.0714(10) Uani 1 1 d . . .
H5A H 0.3687 0.0080 0.1312 0.086 Uiso 1 1 calc R . .
C6 C 0.31593(15) 0.05017(10) 0.14748(10) 0.0583(8) Uani 1 1 d . . .
C7 C 0.15510(14) 0.05878(9) 0.09156(9) 0.0537(7) Uani 1 1 d . . .
H7A H 0.1513 0.0871 0.1033 0.064 Uiso 1 1 calc R . .
C8 C 0.13158(18) 0.06283(12) 0.04613(10) 0.0682(9) Uani 1 1 d . . .
H8A H 0.1556 0.0826 0.0364 0.102 Uiso 1 1 calc R . .
H8B H 0.0921 0.0735 0.0392 0.102 Uiso 1 1 calc R . .
H8C H 0.1321 0.0350 0.0338 0.102 Uiso 1 1 calc R . .
C9 C 0.11722(17) 0.02787(12) 0.10610(10) 0.0680(9) Uani 1 1 d . . .
H9A H 0.1319 0.0249 0.1351 0.102 Uiso 1 1 calc R . .
H9B H 0.1177 0.0002 0.0935 0.102 Uiso 1 1 calc R . .
H9C H 0.0778 0.0387 0.0991 0.102 Uiso 1 1 calc R . .
C10 C 0.3072(3) -0.03457(14) 0.06725(14) 0.0989(16) Uani 1 1 d . . .
H10P H 0.2705 -0.0390 0.0457 0.119 Uiso 1 1 calc R . .
C11 C 0.3442(4) -0.0196(2) 0.0457(2) 0.168(3) Uani 1 1 d U . .
H11A H 0.3541 -0.0430 0.0305 0.252 Uiso 1 1 calc R . .
H11B H 0.3793 -0.0083 0.0642 0.252 Uiso 1 1 calc R . .
H11C H 0.3248 0.0028 0.0274 0.252 Uiso 1 1 calc R . .
C12 C 0.3158(3) -0.07541(14) 0.0865(2) 0.117(2) Uani 1 1 d . . .
H12A H 0.3273 -0.0960 0.0693 0.176 Uiso 1 1 calc R . .
H12B H 0.2800 -0.0847 0.0914 0.176 Uiso 1 1 calc R . .
H12C H 0.3460 -0.0733 0.1119 0.176 Uiso 1 1 calc R . .
C13 C 0.36421(15) 0.06633(13) 0.18210(11) 0.0727(11) Uani 1 1 d . . .
H13A H 0.3472 0.0871 0.1970 0.087 Uiso 1 1 calc R . .
C14 C 0.40859(18) 0.08965(19) 0.16763(17) 0.1066(18) Uani 1 1 d . . .
H14A H 0.3899 0.1122 0.1493 0.160 Uiso 1 1 calc R . .
H14B H 0.4273 0.0699 0.1538 0.160 Uiso 1 1 calc R . .
H14C H 0.4374 0.1020 0.1904 0.160 Uiso 1 1 calc R . .
C15 C 0.3906(2) 0.02984(17) 0.21126(14) 0.112(2) Uani 1 1 d . . .
H15A H 0.3601 0.0158 0.2198 0.168 Uiso 1 1 calc R . .
H15B H 0.4193 0.0414 0.2346 0.168 Uiso 1 1 calc R . .
H15C H 0.4089 0.0093 0.1978 0.168 Uiso 1 1 calc R . .
C16 C 0.14296(12) 0.06038(8) 0.20700(7) 0.0422(6) Uani 1 1 d . . .
C17 C 0.08250(12) 0.06463(9) 0.19731(8) 0.0454(6) Uani 1 1 d . . .
C18 C 0.04765(15) 0.02922(10) 0.19572(9) 0.0572(8) Uani 1 1 d . . .
H18A H 0.0073 0.0331 0.1895 0.069 Uiso 1 1 calc R . .
C19 C 0.06921(16) -0.01065(11) 0.20275(10) 0.0613(8) Uani 1 1 d . . .
C20 C 0.12801(18) -0.01552(10) 0.21047(9) 0.0641(9) Uani 1 1 d . . .
H20A H 0.1437 -0.0433 0.2146 0.077 Uiso 1 1 calc R . .
C21 C 0.16585(14) 0.01905(9) 0.21254(8) 0.0505(7) Uani 1 1 d . . .
C22 C 0.05361(11) 0.10735(9) 0.18870(8) 0.0460(6) Uani 1 1 d . . .
H22A H 0.0826 0.1275 0.1838 0.055 Uiso 1 1 calc R . .
C23 C 0.00173(13) 0.10788(12) 0.15141(10) 0.0619(8) Uani 1 1 d . . .
H23A H 0.0133 0.0973 0.1286 0.093 Uiso 1 1 calc R . .
H23B H -0.0126 0.1369 0.1461 0.093 Uiso 1 1 calc R . .
H23C H -0.0287 0.0898 0.1558 0.093 Uiso 1 1 calc R . .
C24 C 0.03722(16) 0.12372(12) 0.22482(11) 0.0669(9) Uani 1 1 d . . .
H24A H 0.0710 0.1231 0.2482 0.100 Uiso 1 1 calc R . .
H24B H 0.0070 0.1058 0.2296 0.100 Uiso 1 1 calc R . .
H24C H 0.0231 0.1528 0.2199 0.100 Uiso 1 1 calc R . .
C25 C 0.0296(2) -0.04860(13) 0.20211(13) 0.0816(12) Uani 1 1 d . . .
H25A H -0.0101 -0.0365 0.1950 0.098 Uiso 1 1 calc R . .
C26 C 0.0286(3) -0.0782(2) 0.17166(19) 0.150(3) Uani 1 1 d . . .
H26A H 0.0028 -0.1016 0.1731 0.225 Uiso 1 1 calc R . .
H26B H 0.0674 -0.0893 0.1752 0.225 Uiso 1 1 calc R . .
H26C H 0.0150 -0.0643 0.1457 0.225 Uiso 1 1 calc R . .
C27 C 0.0394(3) -0.06669(16) 0.24311(15) 0.1081(18) Uani 1 1 d . . .
H27A H 0.0140 -0.0911 0.2419 0.162 Uiso 1 1 calc R . .
H27B H 0.0310 -0.0451 0.2607 0.162 Uiso 1 1 calc R . .
H27C H 0.0795 -0.0757 0.2535 0.162 Uiso 1 1 calc R . .
C28 C 0.22943(16) 0.00901(9) 0.21930(9) 0.0577(8) Uani 1 1 d . . .
H28A H 0.2492 0.0358 0.2154 0.069 Uiso 1 1 calc R . .
C29 C 0.23854(19) -0.02377(11) 0.18916(11) 0.0713(10) Uani 1 1 d . . .
H29A H 0.2797 -0.0294 0.1944 0.107 Uiso 1 1 calc R . .
H29B H 0.2231 -0.0127 0.1621 0.107 Uiso 1 1 calc R . .
H29C H 0.2186 -0.0501 0.1918 0.107 Uiso 1 1 calc R . .
C30 C 0.25830(17) -0.00709(11) 0.26161(10) 0.0653(9) Uani 1 1 d . . .
H30A H 0.2529 0.0137 0.2810 0.098 Uiso 1 1 calc R . .
H30B H 0.2994 -0.0112 0.2652 0.098 Uiso 1 1 calc R . .
H30C H 0.2410 -0.0341 0.2657 0.098 Uiso 1 1 calc R . .
C31 C 0.27508(12) 0.08354(8) 0.32358(7) 0.0427(6) Uani 1 1 d . . .
C32 C 0.23437(13) 0.05857(10) 0.33577(8) 0.0487(6) Uani 1 1 d . . .
C33 C 0.25314(14) 0.02971(10) 0.36678(8) 0.0536(7) Uani 1 1 d . . .
H33A H 0.2255 0.0137 0.3750 0.064 Uiso 1 1 calc R . .
C34 C 0.31075(15) 0.02361(9) 0.38604(8) 0.0531(7) Uani 1 1 d . . .
C35 C 0.35053(14) 0.04731(9) 0.37365(8) 0.0517(7) Uani 1 1 d . . .
H35A H 0.3903 0.0430 0.3862 0.062 Uiso 1 1 calc R . .
C36 C 0.33394(12) 0.07738(9) 0.34326(8) 0.0464(6) Uani 1 1 d . . .
C37 C 0.16995(14) 0.06242(11) 0.31676(9) 0.0596(8) Uani 1 1 d . . .
H37A H 0.1638 0.0773 0.2907 0.072 Uiso 1 1 calc R . .
C38 C 0.13862(17) 0.01952(14) 0.30840(11) 0.0773(11) Uani 1 1 d . . .
H38A H 0.0975 0.0243 0.2962 0.116 Uiso 1 1 calc R . .
H38B H 0.1444 0.0040 0.3334 0.116 Uiso 1 1 calc R . .
H38C H 0.1541 0.0029 0.2902 0.116 Uiso 1 1 calc R . .
C39 C 0.14279(16) 0.08932(13) 0.34246(12) 0.0707(9) Uani 1 1 d . . .
H39A H 0.1623 0.1168 0.3475 0.106 Uiso 1 1 calc R . .
H39B H 0.1465 0.0749 0.3678 0.106 Uiso 1 1 calc R . .
H39C H 0.1020 0.0937 0.3286 0.106 Uiso 1 1 calc R . .
C40 C 0.33033(18) -0.00707(11) 0.42068(9) 0.0641(9) Uani 1 1 d . . .
H40A H 0.3732 -0.0086 0.4281 0.077 Uiso 1 1 calc R . .
C41 C 0.3072(2) -0.05158(12) 0.41008(13) 0.0885(13) Uani 1 1 d . . .
H41A H 0.3177 -0.0615 0.3866 0.133 Uiso 1 1 calc R . .
H41B H 0.2653 -0.0514 0.4043 0.133 Uiso 1 1 calc R . .
H41C H 0.3237 -0.0706 0.4325 0.133 Uiso 1 1 calc R . .
C42 C 0.3139(3) 0.00989(16) 0.45664(11) 0.1013(17) Uani 1 1 d . . .
H42A H 0.3288 0.0387 0.4626 0.152 Uiso 1 1 calc R . .
H42B H 0.3303 -0.0084 0.4797 0.152 Uiso 1 1 calc R . .
H42C H 0.2720 0.0103 0.4508 0.152 Uiso 1 1 calc R . .
C43 C 0.37960(13) 0.10254(10) 0.33123(10) 0.0558(7) Uani 1 1 d . . .
H43A H 0.3626 0.1310 0.3226 0.067 Uiso 1 1 calc R . .
C44 C 0.39240(18) 0.08285(14) 0.29552(13) 0.0779(10) Uani 1 1 d . . .
H44A H 0.3564 0.0783 0.2745 0.117 Uiso 1 1 calc R . .
H44B H 0.4118 0.0556 0.3031 0.117 Uiso 1 1 calc R . .
H44C H 0.4173 0.1018 0.2857 0.117 Uiso 1 1 calc R . .
C45 C 0.43436(16) 0.11024(14) 0.36510(14) 0.0871(13) Uani 1 1 d . . .
H45A H 0.4617 0.1265 0.3551 0.131 Uiso 1 1 calc R . .
H45B H 0.4515 0.0830 0.3755 0.131 Uiso 1 1 calc R . .
H45C H 0.4250 0.1262 0.3864 0.131 Uiso 1 1 calc R . .
C46 C 0.17538(12) 0.19937(9) 0.33934(8) 0.0431(6) Uani 1 1 d . . .
C47 C 0.11878(12) 0.21100(9) 0.33815(8) 0.0452(6) Uani 1 1 d . . .
C48 C 0.10625(14) 0.22233(10) 0.37346(9) 0.0530(7) Uani 1 1 d . . .
H48A H 0.0680 0.2301 0.3721 0.064 Uiso 1 1 calc R . .
C49 C 0.14732(14) 0.22267(11) 0.41007(9) 0.0556(7) Uani 1 1 d . . .
C50 C 0.20180(15) 0.20948(11) 0.41126(9) 0.0573(7) Uani 1 1 d . . .
H50A H 0.2302 0.2083 0.4363 0.069 Uiso 1 1 calc R . .
C51 C 0.21719(13) 0.19765(10) 0.37717(8) 0.0510(7) Uani 1 1 d . . .
C52 C 0.06883(12) 0.21217(10) 0.30045(9) 0.0512(7) Uani 1 1 d . . .
H52A H 0.0834 0.2037 0.2776 0.061 Uiso 1 1 calc R . .
C53 C 0.02196(15) 0.18050(14) 0.30315(11) 0.0729(10) Uani 1 1 d . . .
H53A H 0.0387 0.1521 0.3087 0.109 Uiso 1 1 calc R . .
H53B H -0.0086 0.1802 0.2779 0.109 Uiso 1 1 calc R . .
H53C H 0.0059 0.1890 0.3246 0.109 Uiso 1 1 calc R . .
C54 C 0.04286(16) 0.25648(13) 0.29202(11) 0.0684(9) Uani 1 1 d . . .
H54A H 0.0727 0.2766 0.2901 0.103 Uiso 1 1 calc R . .
H54B H 0.0272 0.2650 0.3137 0.103 Uiso 1 1 calc R . .
H54C H 0.0120 0.2562 0.2669 0.103 Uiso 1 1 calc R . .
C55 C 0.13446(18) 0.23873(13) 0.44757(10) 0.0709(10) Uani 1 1 d . . .
H55A H 0.1666 0.2297 0.4711 0.085 Uiso 1 1 calc R . .
C56 C 0.0799(2) 0.22212(19) 0.45277(14) 0.1039(17) Uani 1 1 d . . .
H56A H 0.0811 0.1911 0.4532 0.156 Uiso 1 1 calc R . .
H56B H 0.0477 0.2317 0.4306 0.156 Uiso 1 1 calc R . .
H56C H 0.0750 0.2326 0.4779 0.156 Uiso 1 1 calc R . .
C57 C 0.1322(4) 0.28756(19) 0.44692(19) 0.154(3) Uani 1 1 d U . .
H57A H 0.1238 0.2978 0.4711 0.231 Uiso 1 1 calc R . .
H57B H 0.1020 0.2971 0.4234 0.231 Uiso 1 1 calc R . .
H57C H 0.1693 0.2988 0.4459 0.231 Uiso 1 1 calc R . .
C58 C 0.27897(14) 0.18330(12) 0.38387(9) 0.0605(8) Uani 1 1 d . . .
H58A H 0.2838 0.1751 0.3574 0.073 Uiso 1 1 calc R . .
C59 C 0.29280(19) 0.14420(13) 0.41116(11) 0.0777(11) Uani 1 1 d . . .
H59A H 0.2653 0.1216 0.3999 0.116 Uiso 1 1 calc R . .
H59B H 0.2900 0.1517 0.4377 0.116 Uiso 1 1 calc R . .
H59C H 0.3318 0.1344 0.4132 0.116 Uiso 1 1 calc R . .
C60 C 0.32190(15) 0.21896(14) 0.40106(10) 0.0709(10) Uani 1 1 d . . .
H60A H 0.3131 0.2436 0.3833 0.106 Uiso 1 1 calc R . .
H60B H 0.3610 0.2091 0.4034 0.106 Uiso 1 1 calc R . .
H60C H 0.3190 0.2269 0.4274 0.106 Uiso 1 1 calc R . .
C61 C 0.30096(11) 0.28343(8) 0.31128(7) 0.0393(5) Uani 1 1 d . . .
C62 C 0.26958(12) 0.31085(9) 0.32921(8) 0.0452(6) Uani 1 1 d . . .
C63 C 0.29933(14) 0.33991(10) 0.35785(9) 0.0536(7) Uani 1 1 d . . .
H63A H 0.2780 0.3586 0.3694 0.064 Uiso 1 1 calc R . .
C64 C 0.35877(15) 0.34238(10) 0.36993(9) 0.0572(8) Uani 1 1 d . . .
C65 C 0.38870(13) 0.31611(10) 0.35164(9) 0.0546(7) Uani 1 1 d . . .
H65A H 0.4294 0.3178 0.3593 0.066 Uiso 1 1 calc R . .
C66 C 0.36154(12) 0.28723(9) 0.32234(8) 0.0444(6) Uani 1 1 d . . .
C67 C 0.20416(13) 0.31117(9) 0.31905(9) 0.0513(7) Uani 1 1 d . . .
H67A H 0.1897 0.2847 0.3039 0.062 Uiso 1 1 calc R . .
C68 C 0.18322(16) 0.31130(11) 0.35621(11) 0.0660(9) Uani 1 1 d . . .
H68A H 0.2001 0.2873 0.3732 0.099 Uiso 1 1 calc R . .
H68B H 0.1413 0.3090 0.3483 0.099 Uiso 1 1 calc R . .
H68C H 0.1949 0.3378 0.3709 0.099 Uiso 1 1 calc R . .
C69 C 0.17765(16) 0.34875(12) 0.29253(12) 0.0690(9) Uani 1 1 d . . .
H69A H 0.1911 0.3488 0.2687 0.104 Uiso 1 1 calc R . .
H69B H 0.1892 0.3752 0.3073 0.104 Uiso 1 1 calc R . .
H69C H 0.1357 0.3463 0.2846 0.104 Uiso 1 1 calc R . .
C70 C 0.3912(2) 0.37181(13) 0.40332(11) 0.0786(11) Uani 1 1 d . . .
H70A H 0.4262 0.3805 0.3956 0.094 Uiso 1 1 calc R . .
C71 C 0.4139(2) 0.34755(16) 0.44100(12) 0.0988(16) Uani 1 1 d . . .
H71A H 0.4345 0.3668 0.4623 0.148 Uiso 1 1 calc R . .
H71B H 0.4403 0.3256 0.4372 0.148 Uiso 1 1 calc R . .
H71C H 0.3819 0.3343 0.4484 0.148 Uiso 1 1 calc R . .
C72 C 0.3639(3) 0.40994(16) 0.40711(18) 0.153(3) Uani 1 1 d U . .
H72A H 0.3882 0.4262 0.4295 0.229 Uiso 1 1 calc R . .
H72B H 0.3270 0.4039 0.4120 0.229 Uiso 1 1 calc R . .
H72C H 0.3575 0.4264 0.3825 0.229 Uiso 1 1 calc R . .
C73 C 0.39844(11) 0.25931(10) 0.30431(9) 0.0495(6) Uani 1 1 d . . .
H73A H 0.3757 0.2528 0.2763 0.059 Uiso 1 1 calc R . .
C74 C 0.41165(14) 0.21735(11) 0.32689(11) 0.0632(8) Uani 1 1 d . . .
H74A H 0.3756 0.2039 0.3277 0.095 Uiso 1 1 calc R . .
H74B H 0.4356 0.2227 0.3541 0.095 Uiso 1 1 calc R . .
H74C H 0.4321 0.1986 0.3133 0.095 Uiso 1 1 calc R . .
C75 C 0.45457(14) 0.28020(13) 0.30286(12) 0.0717(10) Uani 1 1 d . . .
H75A H 0.4461 0.3071 0.2885 0.108 Uiso 1 1 calc R . .
H75B H 0.4748 0.2614 0.2891 0.108 Uiso 1 1 calc R . .
H75C H 0.4788 0.2854 0.3300 0.108 Uiso 1 1 calc R . .
C76 C 0.16977(12) 0.30339(8) 0.18983(8) 0.0443(6) Uani 1 1 d . A .
C77 C 0.10949(13) 0.30613(10) 0.17508(8) 0.0526(7) Uani 1 1 d . . .
C78 C 0.08363(18) 0.34595(13) 0.16951(11) 0.0761(12) Uani 1 1 d . A .
H78A H 0.0429 0.3478 0.1607 0.091 Uiso 1 1 calc R . .
C79 C 0.1158(2) 0.38326(12) 0.17649(11) 0.0871(14) Uani 1 1 d . . .
C80 C 0.1741(2) 0.38014(11) 0.18779(10) 0.0758(11) Uani 1 1 d . A .
H80A H 0.1962 0.4054 0.1914 0.091 Uiso 1 1 calc R . .
C81 C 0.20263(16) 0.34128(9) 0.19434(9) 0.0565(8) Uani 1 1 d . . .
C82 C 0.07316(12) 0.26626(11) 0.16514(9) 0.0570(8) Uani 1 1 d . . .
H82A H 0.0993 0.2429 0.1620 0.068 Uiso 1 1 calc R . .
C83 C 0.04958(17) 0.25380(18) 0.19903(13) 0.0911(14) Uani 1 1 d . . .
H83A H 0.0811 0.2521 0.2238 0.137 Uiso 1 1 calc R . .
H83B H 0.0306 0.2262 0.1933 0.137 Uiso 1 1 calc R . .
H83C H 0.0217 0.2751 0.2020 0.137 Uiso 1 1 calc R . .
C84 C 0.02496(14) 0.26919(14) 0.12577(11) 0.0715(10) Uani 1 1 d . . .
H84A H 0.0034 0.2426 0.1211 0.107 Uiso 1 1 calc R . .
H84B H 0.0417 0.2744 0.1039 0.107 Uiso 1 1 calc R . .
H84C H -0.0009 0.2925 0.1273 0.107 Uiso 1 1 calc R . .
C85 C 0.0942(2) 0.42922(17) 0.17108(17) 0.0689(16) Uani 0.712(10) 1 d PD A 1
H85A H 0.1270 0.4483 0.1711 0.083 Uiso 0.712(10) 1 calc PR A 1
C86 C 0.0726(4) 0.4404(3) 0.2053(3) 0.092(3) Uani 0.712(10) 1 d PD A 1
H86A H 0.1036 0.4370 0.2301 0.138 Uiso 0.712(10) 1 calc PR A 1
H86B H 0.0406 0.4216 0.2057 0.138 Uiso 0.712(10) 1 calc PR A 1
H86C H 0.0593 0.4698 0.2027 0.138 Uiso 0.712(10) 1 calc PR A 1
C87 C 0.0469(3) 0.4341(2) 0.1310(2) 0.099(3) Uani 0.712(10) 1 d PD A 1
H87A H 0.0629 0.4272 0.1090 0.149 Uiso 0.712(10) 1 calc PR A 1
H87B H 0.0329 0.4634 0.1281 0.149 Uiso 0.712(10) 1 calc PR A 1
H87C H 0.0150 0.4149 0.1304 0.149 Uiso 0.712(10) 1 calc PR A 1
C485 C 0.0644(6) 0.4184(4) 0.1763(3) 0.055(3) Uiso 0.288(10) 1 d PD A 2
H48B H 0.0237 0.4092 0.1646 0.066 Uiso 0.288(10) 1 calc PR A 2
C486 C 0.0820(9) 0.4361(7) 0.2204(4) 0.064(5) Uiso 0.288(10) 1 d PD A 2
H48C H 0.0538 0.4572 0.2230 0.095 Uiso 0.288(10) 1 calc PR A 2
H48D H 0.1200 0.4492 0.2264 0.095 Uiso 0.288(10) 1 calc PR A 2
H48E H 0.0830 0.4128 0.2390 0.095 Uiso 0.288(10) 1 calc PR A 2
C487 C 0.0871(7) 0.4544(5) 0.1546(5) 0.085(5) Uiso 0.288(10) 1 d PD A 2
H48F H 0.0616 0.4790 0.1516 0.127 Uiso 0.288(10) 1 calc PR A 2
H48G H 0.0879 0.4446 0.1283 0.127 Uiso 0.288(10) 1 calc PR A 2
H48H H 0.1259 0.4624 0.1703 0.127 Uiso 0.288(10) 1 calc PR A 2
C88 C 0.26762(16) 0.34321(10) 0.20415(10) 0.0604(8) Uani 1 1 d . A .
H88A H 0.2823 0.3135 0.2059 0.072 Uiso 1 1 calc R . .
C89 C 0.29597(17) 0.36492(11) 0.24411(10) 0.0667(9) Uani 1 1 d . . .
H89A H 0.2842 0.3506 0.2653 0.100 Uiso 1 1 calc R A .
H89B H 0.2839 0.3946 0.2427 0.100 Uiso 1 1 calc R . .
H89C H 0.3378 0.3634 0.2498 0.100 Uiso 1 1 calc R . .
C90 C 0.2868(2) 0.36604(13) 0.17141(12) 0.0856(13) Uani 1 1 d . . .
H90A H 0.2687 0.3527 0.1456 0.128 Uiso 1 1 calc R A .
H90B H 0.3287 0.3642 0.1773 0.128 Uiso 1 1 calc R . .
H90C H 0.2753 0.3958 0.1704 0.128 Uiso 1 1 calc R . .
C91 C 0.27832(12) 0.26539(9) 0.12561(8) 0.0432(6) Uani 1 1 d . . .
C92 C 0.24131(13) 0.28626(9) 0.09195(8) 0.0475(6) Uani 1 1 d . . .
C93 C 0.26533(16) 0.31350(11) 0.06966(9) 0.0598(8) Uani 1 1 d . . .
H93A H 0.2403 0.3276 0.0475 0.072 Uiso 1 1 calc R . .
C94 C 0.32332(17) 0.32091(12) 0.07822(11) 0.0689(10) Uani 1 1 d . . .
C95 C 0.35864(16) 0.30160(13) 0.11147(10) 0.0703(10) Uani 1 1 d . . .
H95A H 0.3988 0.3068 0.1182 0.084 Uiso 1 1 calc R . .
C96 C 0.33764(13) 0.27473(11) 0.13564(9) 0.0575(8) Uani 1 1 d . . .
C97 C 0.17649(13) 0.28193(9) 0.07895(9) 0.0508(7) Uani 1 1 d . . .
H97A H 0.1656 0.2598 0.0958 0.061 Uiso 1 1 calc R . .
C98 C 0.14726(17) 0.32333(11) 0.08454(10) 0.0648(9) Uani 1 1 d . . .
H98A H 0.1614 0.3323 0.1124 0.097 Uiso 1 1 calc R . .
H98B H 0.1056 0.3190 0.0774 0.097 Uiso 1 1 calc R . .
H98C H 0.1561 0.3452 0.0673 0.097 Uiso 1 1 calc R . .
C99 C 0.15372(16) 0.26820(11) 0.03506(10) 0.0632(8) Uani 1 1 d . . .
H99A H 0.1118 0.2658 0.0277 0.095 Uiso 1 1 calc R . .
H99B H 0.1704 0.2408 0.0315 0.095 Uiso 1 1 calc R . .
H99C H 0.1645 0.2893 0.0181 0.095 Uiso 1 1 calc R . .
C100 C 0.3484(2) 0.35029(15) 0.05288(14) 0.0955(15) Uani 1 1 d . . .
H10A H 0.3909 0.3462 0.0628 0.115 Uiso 1 1 calc R . .
C101 C 0.3389(4) 0.39360(19) 0.0607(3) 0.176(4) Uani 1 1 d . . .
H10B H 0.3549 0.4118 0.0440 0.263 Uiso 1 1 calc R . .
H10C H 0.3576 0.3999 0.0888 0.263 Uiso 1 1 calc R . .
H10D H 0.2975 0.3988 0.0548 0.263 Uiso 1 1 calc R . .
C102 C 0.3319(2) 0.3364(2) 0.01007(14) 0.1080(18) Uani 1 1 d . . .
H10E H 0.3484 0.3560 -0.0054 0.162 Uiso 1 1 calc R . .
H10F H 0.2900 0.3364 -0.0006 0.162 Uiso 1 1 calc R . .
H10G H 0.3466 0.3079 0.0083 0.162 Uiso 1 1 calc R . .
C103 C 0.38169(14) 0.25710(14) 0.17197(11) 0.0715(11) Uani 1 1 d . . .
H10H H 0.3602 0.2403 0.1873 0.086 Uiso 1 1 calc R . .
C104 C 0.4140(2) 0.29282(18) 0.19991(13) 0.1031(18) Uani 1 1 d . . .
H10I H 0.4422 0.2803 0.2229 0.155 Uiso 1 1 calc R . .
H10J H 0.3865 0.3097 0.2091 0.155 Uiso 1 1 calc R . .
H10K H 0.4337 0.3110 0.1854 0.155 Uiso 1 1 calc R . .
C105 C 0.42150(17) 0.22715(19) 0.15995(14) 0.1014(17) Uani 1 1 d . . .
H10L H 0.3990 0.2053 0.1425 0.152 Uiso 1 1 calc R . .
H10M H 0.4470 0.2139 0.1838 0.152 Uiso 1 1 calc R . .
H10N H 0.4445 0.2427 0.1458 0.152 Uiso 1 1 calc R . .
C106 C 0.17996(10) 0.16494(8) 0.06663(7) 0.0367(5) Uani 1 1 d . . .
C107 C 0.12114(11) 0.16719(11) 0.04589(8) 0.0486(6) Uani 1 1 d . . .
C108 C 0.10290(12) 0.16233(11) 0.00468(8) 0.0540(7) Uani 1 1 d . . .
H10O H 0.0631 0.1641 -0.0090 0.065 Uiso 1 1 calc R . .
C109 C 0.14204(13) 0.15499(11) -0.01664(8) 0.0514(7) Uani 1 1 d . . .
C110 C 0.19990(13) 0.15377(10) 0.00409(8) 0.0488(6) Uani 1 1 d . . .
H11D H 0.2270 0.1494 -0.0104 0.059 Uiso 1 1 calc R . .
C111 C 0.22010(11) 0.15871(9) 0.04533(7) 0.0411(5) Uani 1 1 d . . .
C112 C 0.07953(14) 0.1761(2) 0.07008(10) 0.0966(18) Uani 1 1 d . . .
H11U H 0.0797 0.2077 0.0685 0.116 Uiso 1 1 calc R . .
C113 C 0.10825(11) 0.17189(10) 0.11280(8) 0.0442(6) Uani 1 1 d . . .
H11E H 0.0952 0.1456 0.1230 0.053 Uiso 1 1 calc R . .
H11F H 0.0981 0.1962 0.1273 0.053 Uiso 1 1 calc R . .
C114 C 0.02022(14) 0.16969(18) 0.05275(10) 0.0867(15) Uani 1 1 d . . .
H11G H -0.0005 0.1766 0.0722 0.130 Uiso 1 1 calc R . .
H11H H 0.0133 0.1400 0.0447 0.130 Uiso 1 1 calc R . .
H11I H 0.0066 0.1880 0.0293 0.130 Uiso 1 1 calc R . .
C115 C 0.12224(16) 0.14476(14) -0.06086(9) 0.0709(10) Uani 1 1 d . . .
H11J H 0.1555 0.1493 -0.0718 0.085 Uiso 1 1 calc R . .
C116 C 0.0740(2) 0.1728(3) -0.08356(11) 0.131(3) Uani 1 1 d . . .
H11K H 0.0859 0.2025 -0.0793 0.196 Uiso 1 1 calc R . .
H11L H 0.0402 0.1681 -0.0742 0.196 Uiso 1 1 calc R . .
H11M H 0.0645 0.1662 -0.1120 0.196 Uiso 1 1 calc R . .
C117 C 0.1051(3) 0.0985(2) -0.06681(14) 0.140(3) Uani 1 1 d . . .
H11N H 0.0923 0.0921 -0.0954 0.210 Uiso 1 1 calc R . .
H11O H 0.0738 0.0928 -0.0551 0.210 Uiso 1 1 calc R . .
H11P H 0.1382 0.0806 -0.0539 0.210 Uiso 1 1 calc R . .
C118 C 0.28440(12) 0.15699(10) 0.06562(8) 0.0496(7) Uani 1 1 d . . .
H11Q H 0.2904 0.1591 0.0950 0.060 Uiso 1 1 calc R . .
C119 C 0.31526(14) 0.19444(13) 0.05304(11) 0.0655(9) Uani 1 1 d . . .
H11R H 0.2982 0.2210 0.0586 0.098 Uiso 1 1 calc R . .
H11S H 0.3113 0.1925 0.0245 0.098 Uiso 1 1 calc R . .
H11T H 0.3561 0.1938 0.0680 0.098 Uiso 1 1 calc R . .
C120 C 0.31058(16) 0.11506(13) 0.05732(12) 0.0700(9) Uani 1 1 d . . .
H12D H 0.2906 0.0914 0.0657 0.105 Uiso 1 1 calc R . .
H12E H 0.3514 0.1143 0.0722 0.105 Uiso 1 1 calc R . .
H12F H 0.3065 0.1127 0.0288 0.105 Uiso 1 1 calc R . .
Si21 Si 0.80968(3) 0.43160(2) 0.23950(2) 0.0307(2) Uani 0.777(2) 1 d P B 1
Si22 Si 0.72199(4) 0.43412(3) 0.26286(3) 0.0315(2) Uani 0.777(2) 1 d P B 1
Si23 Si 0.65431(5) 0.43842(3) 0.20091(2) 0.0329(2) Uani 0.777(2) 1 d PD B 1
H23 H 0.5954(6) 0.4398(14) 0.2026(12) 0.060(12) Uiso 0.777(2) 1 d PD B 1
Si41 Si 0.77733(12) 0.43502(9) 0.19583(8) 0.0313(7) Uiso 0.223(2) 1 d P B 2
Si42 Si 0.67814(19) 0.44211(10) 0.20311(10) 0.0305(8) Uiso 0.223(2) 1 d P B 2
Si43 Si 0.70397(18) 0.43672(11) 0.27147(11) 0.0345(9) Uiso 0.223(2) 1 d PD B 2
H43 H 0.654(5) 0.442(7) 0.286(5) 0.11(7) Uiso 0.223(2) 1 d PD B 2
Si24 Si 0.69569(3) 0.49597(2) 0.173204(19) 0.03606(14) Uani 1 1 d . . .
Si25 Si 0.78207(3) 0.50495(2) 0.226709(19) 0.03261(13) Uani 1 1 d . B .
Si26 Si 0.78075(3) 0.48891(2) 0.29356(2) 0.03704(14) Uani 1 1 d . . .
Si27 Si 0.83706(3) 0.42666(2) 0.30874(2) 0.03897(15) Uani 1 1 d . B .
Si28 Si 0.76767(3) 0.37246(2) 0.28664(2) 0.04076(15) Uani 1 1 d . . .
Si29 Si 0.76873(3) 0.36257(2) 0.21912(2) 0.04305(16) Uani 1 1 d . B .
Si30 Si 0.68667(3) 0.38361(2) 0.16675(2) 0.04302(17) Uani 1 1 d . . .
Si31 Si 0.71810(3) 0.44086(2) 0.133826(18) 0.03433(14) Uani 1 1 d . B .
C201 C 0.65228(11) 0.54283(9) 0.14543(7) 0.0410(5) Uani 1 1 d . B .
C202 C 0.66879(12) 0.56340(9) 0.11430(8) 0.0472(6) Uani 1 1 d . . .
C203 C 0.63566(14) 0.59680(10) 0.09396(9) 0.0542(7) Uani 1 1 d . B .
H20B H 0.6477 0.6108 0.0737 0.065 Uiso 1 1 calc R . .
C204 C 0.58599(13) 0.61057(10) 0.10198(9) 0.0524(7) Uani 1 1 d . . .
C205 C 0.56986(12) 0.59018(10) 0.13193(8) 0.0491(6) Uani 1 1 d . B .
H20C H 0.5356 0.5988 0.1376 0.059 Uiso 1 1 calc R . .
C206 C 0.60192(11) 0.55745(9) 0.15414(8) 0.0434(6) Uani 1 1 d . . .
C207 C 0.72174(13) 0.55156(10) 0.10142(9) 0.0522(7) Uani 1 1 d . B .
H20D H 0.7357 0.5235 0.1135 0.063 Uiso 1 1 calc R . .
C208 C 0.70870(16) 0.54722(12) 0.05631(10) 0.0641(8) Uani 1 1 d . . .
H20E H 0.6775 0.5268 0.0465 0.096 Uiso 1 1 calc R B .
H20F H 0.7431 0.5373 0.0498 0.096 Uiso 1 1 calc R . .
H20G H 0.6971 0.5748 0.0437 0.096 Uiso 1 1 calc R . .
C209 C 0.77034(15) 0.58332(13) 0.11640(10) 0.0664(9) Uani 1 1 d . . .
H20H H 0.7789 0.5863 0.1453 0.100 Uiso 1 1 calc R B .
H20I H 0.7587 0.6108 0.1037 0.100 Uiso 1 1 calc R . .
H20J H 0.8046 0.5733 0.1098 0.100 Uiso 1 1 calc R . .
C210 C 0.54950(15) 0.64639(10) 0.07864(10) 0.0596(8) Uani 1 1 d . B .
H21A H 0.5153 0.6499 0.0889 0.071 Uiso 1 1 calc R . .
C211 C 0.52748(17) 0.63581(14) 0.03430(10) 0.0723(10) Uani 1 1 d . . .
H21B H 0.5041 0.6593 0.0201 0.108 Uiso 1 1 calc R B .
H21C H 0.5041 0.6101 0.0307 0.108 Uiso 1 1 calc R . .
H21D H 0.5602 0.6313 0.0237 0.108 Uiso 1 1 calc R . .
C212 C 0.5818(2) 0.68757(13) 0.08502(18) 0.1070(19) Uani 1 1 d . . .
H21E H 0.5572 0.7100 0.0698 0.161 Uiso 1 1 calc R B .
H21F H 0.6163 0.6848 0.0760 0.161 Uiso 1 1 calc R . .
H21G H 0.5930 0.6948 0.1134 0.161 Uiso 1 1 calc R . .
C213 C 0.57847(12) 0.53811(10) 0.18600(8) 0.0485(6) Uani 1 1 d . B .
H21H H 0.6100 0.5210 0.2040 0.058 Uiso 1 1 calc R . .
C214 C 0.52876(15) 0.50797(15) 0.16744(11) 0.0759(11) Uani 1 1 d . . .
H21I H 0.5413 0.4867 0.1514 0.114 Uiso 1 1 calc R B .
H21J H 0.4965 0.5240 0.1505 0.114 Uiso 1 1 calc R . .
H21K H 0.5167 0.4938 0.1886 0.114 Uiso 1 1 calc R . .
C215 C 0.5603(2) 0.57149(14) 0.21143(12) 0.0951(16) Uani 1 1 d . . .
H21L H 0.5927 0.5904 0.2231 0.143 Uiso 1 1 calc R B .
H21M H 0.5485 0.5576 0.2328 0.143 Uiso 1 1 calc R . .
H21N H 0.5281 0.5879 0.1948 0.143 Uiso 1 1 calc R . .
C216 C 0.82584(11) 0.55276(8) 0.21900(7) 0.0397(5) Uani 1 1 d . . .
C217 C 0.87878(12) 0.54929(9) 0.21017(8) 0.0463(6) Uani 1 1 d . B .
C218 C 0.90970(15) 0.58587(11) 0.20750(9) 0.0605(8) Uani 1 1 d . . .
H21O H 0.9455 0.5832 0.2019 0.073 Uiso 1 1 calc R B .
C219 C 0.88999(18) 0.62583(11) 0.21275(10) 0.0697(10) Uani 1 1 d . B .
C220 C 0.83747(18) 0.62919(10) 0.22000(10) 0.0638(9) Uani 1 1 d . . .
H22B H 0.8232 0.6566 0.2231 0.077 Uiso 1 1 calc R B .
C221 C 0.80432(14) 0.59375(9) 0.22293(9) 0.0513(7) Uani 1 1 d . B .
C222 C 0.90350(12) 0.50694(10) 0.20357(9) 0.0514(7) Uani 1 1 d . . .
H22C H 0.8714 0.4859 0.1984 0.062 Uiso 1 1 calc R B .
C223 C 0.9264(2) 0.50647(14) 0.16717(13) 0.0818(11) Uani 1 1 d . B .
H22D H 0.9418 0.4784 0.1644 0.123 Uiso 1 1 calc R . .
H22E H 0.9569 0.5276 0.1706 0.123 Uiso 1 1 calc R . .
H22F H 0.8952 0.5131 0.1432 0.123 Uiso 1 1 calc R . .
C224 C 0.9479(2) 0.49295(15) 0.24045(14) 0.0883(13) Uani 1 1 d . B .
H22G H 0.9316 0.4936 0.2630 0.132 Uiso 1 1 calc R . .
H22H H 0.9811 0.5120 0.2458 0.132 Uiso 1 1 calc R . .
H22I H 0.9602 0.4641 0.2368 0.132 Uiso 1 1 calc R . .
C225 C 0.9348(4) 0.6608(2) 0.2122(2) 0.069(2) Uani 0.597(11) 1 d PD B 1
H22J H 0.9711 0.6481 0.2093 0.083 Uiso 0.597(11) 1 calc PR B 1
C226 C 0.9081(6) 0.6898(3) 0.1781(3) 0.140(6) Uani 0.597(11) 1 d PD B 1
H22K H 0.9354 0.7123 0.1770 0.210 Uiso 0.597(11) 1 calc PR B 1
H22L H 0.8732 0.7024 0.1819 0.210 Uiso 0.597(11) 1 calc PR B 1
H22M H 0.8984 0.6737 0.1532 0.210 Uiso 0.597(11) 1 calc PR B 1
C227 C 0.9466(4) 0.6867(2) 0.2513(2) 0.075(2) Uani 0.597(11) 1 d PD B 1
H22N H 0.9751 0.7087 0.2515 0.113 Uiso 0.597(11) 1 calc PR B 1
H22O H 0.9613 0.6679 0.2741 0.113 Uiso 0.597(11) 1 calc PR B 1
H22P H 0.9108 0.6999 0.2529 0.113 Uiso 0.597(11) 1 calc PR B 1
C625 C 0.9130(4) 0.6714(4) 0.2091(3) 0.057(3) Uiso 0.403(11) 1 d PD B 2
H62A H 0.8852 0.6952 0.2073 0.068 Uiso 0.403(11) 1 calc PR B 2
C626 C 0.9420(5) 0.6686(4) 0.1750(3) 0.074(3) Uiso 0.403(11) 1 d PD B 2
H62B H 0.9124 0.6680 0.1493 0.112 Uiso 0.403(11) 1 calc PR B 2
H62C H 0.9651 0.6428 0.1782 0.112 Uiso 0.403(11) 1 calc PR B 2
H62D H 0.9668 0.6933 0.1761 0.112 Uiso 0.403(11) 1 calc PR B 2
C627 C 0.9702(6) 0.6724(5) 0.2464(4) 0.098(5) Uiso 0.403(11) 1 d PD B 2
H62E H 0.9891 0.7000 0.2475 0.147 Uiso 0.403(11) 1 calc PR B 2
H62F H 0.9965 0.6500 0.2433 0.147 Uiso 0.403(11) 1 calc PR B 2
H62G H 0.9598 0.6678 0.2711 0.147 Uiso 0.403(11) 1 calc PR B 2
C228 C 0.74598(16) 0.60218(9) 0.22989(11) 0.0618(8) Uani 1 1 d . . .
H22Q H 0.7251 0.5746 0.2275 0.074 Uiso 1 1 calc R B .
C229 C 0.70913(19) 0.63245(11) 0.19913(12) 0.0748(10) Uani 1 1 d . B .
H22R H 0.7049 0.6214 0.1723 0.112 Uiso 1 1 calc R . .
H22S H 0.7276 0.6603 0.2019 0.112 Uiso 1 1 calc R . .
H22T H 0.6712 0.6351 0.2034 0.112 Uiso 1 1 calc R . .
C230 C 0.7523(2) 0.61980(12) 0.27144(12) 0.0772(11) Uani 1 1 d . B .
H23D H 0.7758 0.6005 0.2914 0.116 Uiso 1 1 calc R . .
H23E H 0.7142 0.6226 0.2756 0.116 Uiso 1 1 calc R . .
H23F H 0.7708 0.6476 0.2740 0.116 Uiso 1 1 calc R . .
C231 C 0.78156(12) 0.53022(9) 0.33393(8) 0.0456(6) Uani 1 1 d . B .
C232 C 0.83248(14) 0.55338(11) 0.35064(9) 0.0573(8) Uani 1 1 d . . .
C233 C 0.83144(16) 0.58531(11) 0.37916(9) 0.0621(9) Uani 1 1 d . B .
H23G H 0.8655 0.6011 0.3904 0.074 Uiso 1 1 calc R . .
C234 C 0.78424(15) 0.59432(10) 0.39117(9) 0.0561(7) Uani 1 1 d . . .
C235 C 0.73569(15) 0.57036(10) 0.37593(9) 0.0548(7) Uani 1 1 d . B .
H23H H 0.7027 0.5757 0.3846 0.066 Uiso 1 1 calc R . .
C236 C 0.73359(13) 0.53833(9) 0.34804(8) 0.0494(6) Uani 1 1 d . . .
C237 C 0.88830(16) 0.54538(15) 0.34042(11) 0.0773(11) Uani 1 1 d . B .
H23I H 0.8812 0.5219 0.3205 0.093 Uiso 1 1 calc R . .
C238 C 0.9091(2) 0.5838(2) 0.32183(13) 0.1062(19) Uani 1 1 d . . .
H23J H 0.8787 0.5930 0.2983 0.159 Uiso 1 1 calc R B .
H23K H 0.9434 0.5761 0.3140 0.159 Uiso 1 1 calc R . .
H23L H 0.9184 0.6069 0.3413 0.159 Uiso 1 1 calc R . .
C239 C 0.93600(17) 0.53089(16) 0.37699(15) 0.0910(13) Uani 1 1 d . . .
H23M H 0.9228 0.5062 0.3889 0.137 Uiso 1 1 calc R B .
H23N H 0.9456 0.5539 0.3965 0.137 Uiso 1 1 calc R . .
H23O H 0.9701 0.5232 0.3689 0.137 Uiso 1 1 calc R . .
C240 C 0.78520(19) 0.62823(11) 0.42235(10) 0.0702(9) Uani 1 1 d . B .
H24D H 0.7442 0.6337 0.4213 0.084 Uiso 1 1 calc R . .
C241 C 0.8089(3) 0.66887(13) 0.41438(17) 0.1064(17) Uani 1 1 d . . .
H24E H 0.8078 0.6891 0.4353 0.160 Uiso 1 1 calc R B .
H24F H 0.7859 0.6798 0.3885 0.160 Uiso 1 1 calc R . .
H24G H 0.8487 0.6649 0.4139 0.160 Uiso 1 1 calc R . .
C242 C 0.8137(2) 0.61066(16) 0.46301(12) 0.0970(15) Uani 1 1 d . . .
H24H H 0.8140 0.6322 0.4832 0.146 Uiso 1 1 calc R B .
H24I H 0.8533 0.6025 0.4647 0.146 Uiso 1 1 calc R . .
H24J H 0.7925 0.5857 0.4677 0.146 Uiso 1 1 calc R . .
C243 C 0.67879(13) 0.51160(11) 0.33467(10) 0.0604(8) Uani 1 1 d . B .
H24K H 0.6911 0.4829 0.3283 0.072 Uiso 1 1 calc R . .
C244 C 0.63968(17) 0.52833(14) 0.29669(12) 0.0768(10) Uani 1 1 d . . .
H24L H 0.6613 0.5322 0.2773 0.115 Uiso 1 1 calc R B .
H24M H 0.6237 0.5555 0.3017 0.115 Uiso 1 1 calc R . .
H24N H 0.6083 0.5082 0.2862 0.115 Uiso 1 1 calc R . .
C245 C 0.64660(18) 0.50479(14) 0.36553(13) 0.0797(11) Uani 1 1 d . . .
H24O H 0.6126 0.4872 0.3541 0.119 Uiso 1 1 calc R B .
H24P H 0.6346 0.5322 0.3735 0.119 Uiso 1 1 calc R . .
H24Q H 0.6718 0.4905 0.3889 0.119 Uiso 1 1 calc R . .
C246 C 0.89489(13) 0.42100(9) 0.35854(8) 0.0485(6) Uani 1 1 d . . .
C247 C 0.95336(13) 0.41433(10) 0.36127(9) 0.0511(7) Uani 1 1 d D B .
C248 C 0.99345(14) 0.40924(11) 0.39840(10) 0.0580(7) Uani 1 1 d . . .
H24R H 1.0326 0.4050 0.3997 0.070 Uiso 1 1 calc R B .
C249 C 0.97805(15) 0.41018(12) 0.43355(9) 0.0620(8) Uani 1 1 d . B .
C250 C 0.92114(15) 0.41711(12) 0.43063(9) 0.0628(8) Uani 1 1 d . . .
H25B H 0.9100 0.4182 0.4545 0.075 Uiso 1 1 calc R B .
C251 C 0.87883(14) 0.42262(11) 0.39444(8) 0.0547(7) Uani 1 1 d . B .
C252 C 0.9787(2) 0.41144(15) 0.32551(13) 0.0502(10) Uani 0.777(2) 1 d PDU B 1
H25C H 0.9461 0.4143 0.3006 0.060 Uiso 0.777(2) 1 calc PR B 1
C253 C 1.02057(18) 0.44733(16) 0.32598(13) 0.0634(11) Uani 0.777(2) 1 d PD B 1
H25D H 1.0351 0.4450 0.3027 0.095 Uiso 0.777(2) 1 calc PR B 1
H25E H 1.0527 0.4457 0.3503 0.095 Uiso 0.777(2) 1 calc PR B 1
H25F H 1.0009 0.4745 0.3252 0.095 Uiso 0.777(2) 1 calc PR B 1
C254 C 1.0077(2) 0.36919(16) 0.32360(15) 0.0681(12) Uani 0.777(2) 1 d PD B 1
H25G H 1.0215 0.3684 0.2999 0.102 Uiso 0.777(2) 1 calc PR B 1
H25H H 0.9801 0.3462 0.3222 0.102 Uiso 0.777(2) 1 calc PR B 1
H25I H 1.0403 0.3657 0.3475 0.102 Uiso 0.777(2) 1 calc PR B 1
C652 C 0.9602(8) 0.4163(8) 0.3209(5) 0.065(4) Uiso 0.223(2) 1 d PDU B 2
H65B H 0.9661 0.4477 0.3222 0.078 Uiso 0.223(2) 1 calc PR B 2
C653 C 0.9069(6) 0.4194(5) 0.2861(4) 0.062(4) Uiso 0.223(2) 1 d PD B 2
H65C H 0.9023 0.3935 0.2696 0.075 Uiso 0.223(2) 1 calc PR B 2
H65D H 0.9097 0.4440 0.2692 0.075 Uiso 0.223(2) 1 calc PR B 2
C654 C 1.0146(7) 0.4087(8) 0.3181(7) 0.098(6) Uiso 0.223(2) 1 d PD B 2
H65E H 1.0395 0.4001 0.3443 0.147 Uiso 0.223(2) 1 calc PR B 2
H65F H 1.0298 0.4345 0.3094 0.147 Uiso 0.223(2) 1 calc PR B 2
H65G H 1.0132 0.3860 0.2988 0.147 Uiso 0.223(2) 1 calc PR B 2
C255 C 1.02258(17) 0.40273(15) 0.47326(11) 0.0792(11) Uani 1 1 d . . .
H25J H 1.0608 0.4001 0.4680 0.095 Uiso 1 1 calc R B .
C256 C 1.0259(3) 0.4400(3) 0.50083(16) 0.152(3) Uani 1 1 d . B .
H25K H 1.0332 0.4659 0.4877 0.228 Uiso 1 1 calc R . .
H25L H 1.0571 0.4355 0.5253 0.228 Uiso 1 1 calc R . .
H25M H 0.9894 0.4428 0.5073 0.228 Uiso 1 1 calc R . .
C257 C 1.0112(2) 0.3618(2) 0.49135(19) 0.158(3) Uani 1 1 d . B .
H25N H 1.0090 0.3387 0.4723 0.237 Uiso 1 1 calc R . .
H25O H 0.9747 0.3638 0.4980 0.237 Uiso 1 1 calc R . .
H25P H 1.0424 0.3561 0.5156 0.237 Uiso 1 1 calc R . .
C258 C 0.81793(15) 0.43018(13) 0.39685(9) 0.0655(9) Uani 1 1 d . . .
H25Q H 0.7926 0.4350 0.3692 0.079 Uiso 1 1 calc R B .
C259 C 0.81454(19) 0.46977(14) 0.42166(10) 0.0767(11) Uani 1 1 d . B .
H25R H 0.8295 0.4943 0.4106 0.115 Uiso 1 1 calc R . .
H25S H 0.8375 0.4653 0.4493 0.115 Uiso 1 1 calc R . .
H25T H 0.7745 0.4750 0.4208 0.115 Uiso 1 1 calc R . .
C260 C 0.79492(17) 0.39161(15) 0.41378(11) 0.0756(10) Uani 1 1 d . B .
H26D H 0.7971 0.3666 0.3977 0.113 Uiso 1 1 calc R . .
H26E H 0.7548 0.3966 0.4131 0.113 Uiso 1 1 calc R . .
H26F H 0.8180 0.3869 0.4413 0.113 Uiso 1 1 calc R . .
C261 C 0.75699(13) 0.32975(9) 0.32228(9) 0.0472(6) Uani 1 1 d . B .
C262 C 0.80451(14) 0.30482(10) 0.34291(11) 0.0596(8) Uani 1 1 d . . .
C263 C 0.79760(18) 0.27475(11) 0.37060(12) 0.0715(10) Uani 1 1 d . B .
H26G H 0.8296 0.2578 0.3840 0.086 Uiso 1 1 calc R . .
C264 C 0.74632(19) 0.26890(11) 0.37906(11) 0.0694(9) Uani 1 1 d . . .
C265 C 0.70046(16) 0.29303(10) 0.35885(10) 0.0609(8) Uani 1 1 d . B .
H26H H 0.6648 0.2892 0.3644 0.073 Uiso 1 1 calc R . .
C266 C 0.70399(13) 0.32311(9) 0.33024(8) 0.0472(6) Uani 1 1 d . . .
C267 C 0.86406(15) 0.30822(12) 0.33706(14) 0.0751(11) Uani 1 1 d . B .
H26I H 0.8653 0.3353 0.3226 0.090 Uiso 1 1 calc R . .
C268 C 0.91218(19) 0.31022(14) 0.37682(17) 0.0989(16) Uani 1 1 d . . .
H26J H 0.9044 0.3334 0.3931 0.148 Uiso 1 1 calc R B .
H26K H 0.9491 0.3151 0.3715 0.148 Uiso 1 1 calc R . .
H26L H 0.9136 0.2834 0.3911 0.148 Uiso 1 1 calc R . .
C269 C 0.87524(18) 0.27198(14) 0.31076(16) 0.0893(13) Uani 1 1 d . . .
H26M H 0.8442 0.2712 0.2857 0.134 Uiso 1 1 calc R B .
H26N H 0.8766 0.2450 0.3248 0.134 Uiso 1 1 calc R . .
H26O H 0.9120 0.2768 0.3051 0.134 Uiso 1 1 calc R . .
C270 C 0.7499(4) 0.2366(2) 0.4118(2) 0.075(2) Uani 0.626(11) 1 d PD B 1
H27D H 0.7892 0.2240 0.4218 0.090 Uiso 0.626(11) 1 calc PR B 1
C271 C 0.7303(6) 0.2557(2) 0.4450(2) 0.112(4) Uani 0.626(11) 1 d PDU B 1
H27E H 0.7319 0.2342 0.4654 0.168 Uiso 0.626(11) 1 calc PR B 1
H27F H 0.6908 0.2659 0.4344 0.168 Uiso 0.626(11) 1 calc PR B 1
H27G H 0.7555 0.2794 0.4567 0.168 Uiso 0.626(11) 1 calc PR B 1
C272 C 0.7038(7) 0.2026(3) 0.3950(3) 0.160(7) Uani 0.626(11) 1 d PD B 1
H27H H 0.7047 0.1814 0.4156 0.240 Uiso 0.626(11) 1 calc PR B 1
H27I H 0.7117 0.1888 0.3720 0.240 Uiso 0.626(11) 1 calc PR B 1
H27J H 0.6659 0.2159 0.3866 0.240 Uiso 0.626(11) 1 calc PR B 1
C670 C 0.7267(6) 0.2395(4) 0.4082(4) 0.070(4) Uiso 0.374(11) 1 d PD B 2
H67B H 0.6847 0.2407 0.4057 0.083 Uiso 0.374(11) 1 calc PR B 2
C671 C 0.7655(8) 0.2550(6) 0.4482(5) 0.118(6) Uiso 0.374(11) 1 d PDU B 2
H67C H 0.7570 0.2391 0.4699 0.177 Uiso 0.374(11) 1 calc PR B 2
H67D H 0.7587 0.2852 0.4513 0.177 Uiso 0.374(11) 1 calc PR B 2
H67E H 0.8058 0.2506 0.4492 0.177 Uiso 0.374(11) 1 calc PR B 2
C672 C 0.7488(4) 0.1963(3) 0.4027(3) 0.055(3) Uiso 0.374(11) 1 d PD B 2
H67F H 0.7366 0.1760 0.4198 0.082 Uiso 0.374(11) 1 calc PR B 2
H67G H 0.7908 0.1969 0.4098 0.082 Uiso 0.374(11) 1 calc PR B 2
H67H H 0.7333 0.1877 0.3748 0.082 Uiso 0.374(11) 1 calc PR B 2
C273 C 0.65082(12) 0.34865(10) 0.31010(9) 0.0482(6) Uani 1 1 d . B .
H27K H 0.6530 0.3564 0.2829 0.058 Uiso 1 1 calc R . .
C274 C 0.65042(18) 0.39014(13) 0.33322(11) 0.0739(10) Uani 1 1 d . . .
H27L H 0.6868 0.4052 0.3366 0.111 Uiso 1 1 calc R B .
H27M H 0.6457 0.3836 0.3594 0.111 Uiso 1 1 calc R . .
H27N H 0.6185 0.4080 0.3183 0.111 Uiso 1 1 calc R . .
C275 C 0.59436(16) 0.32580(15) 0.30534(13) 0.0821(12) Uani 1 1 d . . .
H27O H 0.5941 0.2994 0.2907 0.123 Uiso 1 1 calc R B .
H27P H 0.5625 0.3438 0.2906 0.123 Uiso 1 1 calc R . .
H27Q H 0.5900 0.3194 0.3317 0.123 Uiso 1 1 calc R . .
C276 C 0.8084(3) 0.31327(12) 0.20699(13) 0.0337(9) Uani 0.697(6) 1 d PD B 1
C277 C 0.8597(2) 0.31487(14) 0.19552(13) 0.0370(10) Uani 0.697(6) 1 d PD B 1
C278 C 0.8847(2) 0.27797(13) 0.18736(13) 0.0425(9) Uani 0.697(6) 1 d PD B 1
H27R H 0.9194 0.2798 0.1801 0.051 Uiso 0.697(6) 1 calc PR B 1
C279 C 0.86106(19) 0.23827(12) 0.18933(13) 0.0431(9) Uani 0.697(6) 1 d PD B 1
C280 C 0.8107(2) 0.23659(11) 0.19969(13) 0.0437(10) Uani 0.697(6) 1 d PD B 1
H28B H 0.7939 0.2097 0.2013 0.052 Uiso 0.697(6) 1 calc PR B 1
C281 C 0.7829(2) 0.27323(11) 0.20797(12) 0.0396(9) Uani 0.697(6) 1 d PD B 1
C282 C 0.8883(2) 0.35617(19) 0.19119(16) 0.0466(13) Uani 0.697(6) 1 d PD B 1
H28C H 0.8600 0.3794 0.1903 0.056 Uiso 0.697(6) 1 calc PR B 1
C283 C 0.9390(2) 0.3632(2) 0.22772(17) 0.0691(14) Uani 0.697(6) 1 d PD B 1
H28D H 0.9263 0.3607 0.2518 0.104 Uiso 0.697(6) 1 calc PR B 1
H28E H 0.9550 0.3915 0.2266 0.104 Uiso 0.697(6) 1 calc PR B 1
H28F H 0.9686 0.3418 0.2284 0.104 Uiso 0.697(6) 1 calc PR B 1
C284 C 0.9063(3) 0.35842(18) 0.15258(18) 0.0663(17) Uani 0.697(6) 1 d PD B 1
H28G H 0.8727 0.3538 0.1296 0.099 Uiso 0.697(6) 1 calc PR B 1
H28H H 0.9351 0.3366 0.1531 0.099 Uiso 0.697(6) 1 calc PR B 1
H28I H 0.9227 0.3864 0.1504 0.099 Uiso 0.697(6) 1 calc PR B 1
C285 C 0.88870(18) 0.19936(13) 0.17647(15) 0.0538(12) Uani 0.697(6) 1 d PD B 1
H28J H 0.9312 0.2031 0.1870 0.065 Uiso 0.697(6) 1 calc PR B 1
C286 C 0.8744(3) 0.15834(15) 0.1929(2) 0.0765(19) Uani 0.697(6) 1 d PD B 1
H28K H 0.8941 0.1351 0.1838 0.115 Uiso 0.697(6) 1 calc PR B 1
H28L H 0.8328 0.1537 0.1836 0.115 Uiso 0.697(6) 1 calc PR B 1
H28M H 0.8868 0.1594 0.2220 0.115 Uiso 0.697(6) 1 calc PR B 1
C287 C 0.8747(4) 0.1979(3) 0.13164(19) 0.0748(19) Uani 0.697(6) 1 d PD B 1
H28N H 0.8928 0.1731 0.1237 0.112 Uiso 0.697(6) 1 calc PR B 1
H28O H 0.8892 0.2236 0.1221 0.112 Uiso 0.697(6) 1 calc PR B 1
H28P H 0.8330 0.1962 0.1200 0.112 Uiso 0.697(6) 1 calc PR B 1
C288 C 0.7246(2) 0.26705(12) 0.21574(13) 0.0432(10) Uani 0.697(6) 1 d PD B 1
H28Q H 0.7068 0.2956 0.2159 0.052 Uiso 0.697(6) 1 calc PR B 1
C289 C 0.7304(3) 0.24589(14) 0.25625(14) 0.0491(11) Uani 0.697(6) 1 d PD B 1
H28R H 0.6922 0.2425 0.2601 0.074 Uiso 0.697(6) 1 calc PR B 1
H28S H 0.7542 0.2636 0.2776 0.074 Uiso 0.697(6) 1 calc PR B 1
H28T H 0.7484 0.2180 0.2569 0.074 Uiso 0.697(6) 1 calc PR B 1
C290 C 0.68396(18) 0.24054(13) 0.18278(13) 0.0484(10) Uani 0.697(6) 1 d PD B 1
H29D H 0.6469 0.2374 0.1884 0.073 Uiso 0.697(6) 1 calc PR B 1
H29E H 0.7008 0.2125 0.1818 0.073 Uiso 0.697(6) 1 calc PR B 1
H29F H 0.6782 0.2548 0.1571 0.073 Uiso 0.697(6) 1 calc PR B 1
C676 C 0.7886(5) 0.3103(3) 0.2018(4) 0.036(3) Uiso 0.303(6) 1 d PD B 2
C677 C 0.8413(5) 0.3074(3) 0.1930(4) 0.039(3) Uiso 0.303(6) 1 d PD B 2
C678 C 0.8603(5) 0.2677(3) 0.1841(3) 0.039(2) Uiso 0.303(6) 1 d PD B 2
H67I H 0.8962 0.2658 0.1785 0.047 Uiso 0.303(6) 1 calc PR B 2
C679 C 0.8287(5) 0.2314(3) 0.1831(3) 0.042(2) Uiso 0.303(6) 1 d PD B 2
C680 C 0.7778(5) 0.2351(3) 0.1926(3) 0.046(2) Uiso 0.303(6) 1 d PD B 2
H68D H 0.7557 0.2102 0.1922 0.056 Uiso 0.303(6) 1 calc PR B 2
C681 C 0.7567(5) 0.2734(3) 0.2027(3) 0.037(2) Uiso 0.303(6) 1 d PD B 2
C682 C 0.8815(6) 0.3446(5) 0.1954(4) 0.057(5) Uiso 0.303(6) 1 d PD B 2
H68E H 0.8634 0.3688 0.2057 0.068 Uiso 0.303(6) 1 calc PR B 2
C683 C 0.9419(6) 0.3398(6) 0.2247(5) 0.091(5) Uiso 0.303(6) 1 d PD B 2
H68F H 0.9650 0.3648 0.2230 0.137 Uiso 0.303(6) 1 calc PR B 2
H68G H 0.9604 0.3145 0.2179 0.137 Uiso 0.303(6) 1 calc PR B 2
H68H H 0.9389 0.3371 0.2519 0.137 Uiso 0.303(6) 1 calc PR B 2
C684 C 0.8870(8) 0.3590(6) 0.1554(5) 0.087(6) Uiso 0.303(6) 1 d PD B 2
H68I H 0.9130 0.3834 0.1593 0.130 Uiso 0.303(6) 1 calc PR B 2
H68J H 0.8491 0.3672 0.1382 0.130 Uiso 0.303(6) 1 calc PR B 2
H68K H 0.9024 0.3359 0.1430 0.130 Uiso 0.303(6) 1 calc PR B 2
C685 C 0.8496(4) 0.1882(3) 0.1737(3) 0.052(3) Uiso 0.303(6) 1 d PD B 2
H68L H 0.8174 0.1678 0.1720 0.063 Uiso 0.303(6) 1 calc PR B 2
C686 C 0.8995(6) 0.1743(5) 0.2098(4) 0.068(3) Uiso 0.303(6) 1 d PD B 2
H68M H 0.9133 0.1464 0.2046 0.102 Uiso 0.303(6) 1 calc PR B 2
H68N H 0.8860 0.1729 0.2336 0.102 Uiso 0.303(6) 1 calc PR B 2
H68O H 0.9309 0.1949 0.2141 0.102 Uiso 0.303(6) 1 calc PR B 2
C687 C 0.8618(11) 0.1868(8) 0.1352(5) 0.103(10) Uiso 0.303(6) 1 d PD B 2
H68P H 0.8296 0.1993 0.1148 0.155 Uiso 0.303(6) 1 calc PR B 2
H68Q H 0.8669 0.1573 0.1282 0.155 Uiso 0.303(6) 1 calc PR B 2
H68R H 0.8969 0.2027 0.1369 0.155 Uiso 0.303(6) 1 calc PR B 2
C688 C 0.7005(5) 0.2721(4) 0.2131(3) 0.050(3) Uiso 0.303(6) 1 d PD B 2
H68S H 0.6896 0.3018 0.2175 0.059 Uiso 0.303(6) 1 calc PR B 2
C689 C 0.7067(6) 0.2469(4) 0.2518(4) 0.053(4) Uiso 0.303(6) 1 d PD B 2
H68T H 0.7379 0.2590 0.2733 0.080 Uiso 0.303(6) 1 calc PR B 2
H68U H 0.7154 0.2173 0.2477 0.080 Uiso 0.303(6) 1 calc PR B 2
H68V H 0.6707 0.2485 0.2591 0.080 Uiso 0.303(6) 1 calc PR B 2
C690 C 0.6506(5) 0.2522(4) 0.1807(3) 0.063(3) Uiso 0.303(6) 1 d PD B 2
H69D H 0.6451 0.2678 0.1557 0.095 Uiso 0.303(6) 1 calc PR B 2
H69E H 0.6154 0.2537 0.1889 0.095 Uiso 0.303(6) 1 calc PR B 2
H69F H 0.6596 0.2226 0.1768 0.095 Uiso 0.303(6) 1 calc PR B 2
C291 C 0.64299(17) 0.33934(11) 0.13675(10) 0.0359(7) Uani 0.738(4) 1 d PD B 1
C292 C 0.6563(2) 0.32029(11) 0.10388(10) 0.0367(7) Uani 0.738(4) 1 d PD B 1
C293 C 0.6198(2) 0.28905(12) 0.08163(11) 0.0441(9) Uani 0.738(4) 1 d PD B 1
H29G H 0.6300 0.2759 0.0602 0.053 Uiso 0.738(4) 1 calc PR B 1
C294 C 0.56978(19) 0.27658(13) 0.08940(11) 0.0484(9) Uani 0.738(4) 1 d PD B 1
C295 C 0.55659(17) 0.29556(13) 0.12121(11) 0.0478(9) Uani 0.738(4) 1 d PD B 1
H29H H 0.5219 0.2879 0.1269 0.057 Uiso 0.738(4) 1 calc PR B 1
C296 C 0.59231(15) 0.32552(12) 0.14527(10) 0.0414(8) Uani 0.738(4) 1 d PD B 1
C297 C 0.7104(2) 0.32936(11) 0.09180(11) 0.0399(8) Uani 0.738(4) 1 d PD B 1
H29I H 0.7295 0.3547 0.1071 0.048 Uiso 0.738(4) 1 calc PR B 1
C298 C 0.7530(2) 0.29237(13) 0.10147(13) 0.0523(10) Uani 0.738(4) 1 d PD B 1
H29J H 0.7623 0.2857 0.1299 0.078 Uiso 0.738(4) 1 calc PR B 1
H29K H 0.7881 0.3003 0.0948 0.078 Uiso 0.738(4) 1 calc PR B 1
H29L H 0.7357 0.2675 0.0859 0.078 Uiso 0.738(4) 1 calc PR B 1
C299 C 0.6964(2) 0.33966(13) 0.04728(12) 0.0498(9) Uani 0.738(4) 1 d PD B 1
H29M H 0.6689 0.3631 0.0408 0.075 Uiso 0.738(4) 1 calc PR B 1
H29N H 0.6796 0.3147 0.0317 0.075 Uiso 0.738(4) 1 calc PR B 1
H29O H 0.7317 0.3477 0.0409 0.075 Uiso 0.738(4) 1 calc PR B 1
C300 C 0.5320(2) 0.24173(15) 0.06520(13) 0.0617(12) Uani 0.738(4) 1 d PD B 1
H30D H 0.5497 0.2323 0.0442 0.074 Uiso 0.738(4) 1 calc PR B 1
C301 C 0.5301(5) 0.2040(2) 0.0912(3) 0.0727(19) Uani 0.738(4) 1 d PD B 1
H30E H 0.5055 0.1821 0.0752 0.109 Uiso 0.738(4) 1 calc PR B 1
H30F H 0.5145 0.2127 0.1129 0.109 Uiso 0.738(4) 1 calc PR B 1
H30G H 0.5690 0.1928 0.1024 0.109 Uiso 0.738(4) 1 calc PR B 1
C302 C 0.4716(3) 0.2571(2) 0.0445(2) 0.0878(19) Uani 0.738(4) 1 d PD B 1
H30H H 0.4490 0.2338 0.0293 0.132 Uiso 0.738(4) 1 calc PR B 1
H30I H 0.4734 0.2804 0.0265 0.132 Uiso 0.738(4) 1 calc PR B 1
H30J H 0.4535 0.2671 0.0645 0.132 Uiso 0.738(4) 1 calc PR B 1
C303 C 0.57364(15) 0.34188(12) 0.18070(11) 0.0454(9) Uani 0.738(4) 1 d PD B 1
H30K H 0.6055 0.3599 0.1972 0.054 Uiso 0.738(4) 1 calc PR B 1
C304 C 0.56434(18) 0.30561(14) 0.20711(12) 0.0539(10) Uani 0.738(4) 1 d PD B 1
H30L H 0.5529 0.3172 0.2296 0.081 Uiso 0.738(4) 1 calc PR B 1
H30M H 0.6001 0.2896 0.2171 0.081 Uiso 0.738(4) 1 calc PR B 1
H30N H 0.5341 0.2869 0.1915 0.081 Uiso 0.738(4) 1 calc PR B 1
C305 C 0.5207(2) 0.36952(15) 0.16688(13) 0.0547(10) Uani 0.738(4) 1 d PD B 1
H30O H 0.5280 0.3924 0.1502 0.082 Uiso 0.738(4) 1 calc PR B 1
H30P H 0.5115 0.3816 0.1901 0.082 Uiso 0.738(4) 1 calc PR B 1
H30Q H 0.4883 0.3524 0.1515 0.082 Uiso 0.738(4) 1 calc PR B 1
C691 C 0.6174(4) 0.3504(3) 0.1292(3) 0.027(2) Uiso 0.262(4) 1 d PD B 2
C692 C 0.6289(5) 0.3247(3) 0.0992(3) 0.038(3) Uiso 0.262(4) 1 d PD B 2
C693 C 0.5881(5) 0.2943(4) 0.0798(3) 0.043(2) Uiso 0.262(4) 1 d PD B 2
H69G H 0.5969 0.2764 0.0605 0.051 Uiso 0.262(4) 1 calc PR B 2
C694 C 0.5363(5) 0.2893(3) 0.0876(3) 0.046(2) Uiso 0.262(4) 1 d PD B 2
C695 C 0.5237(5) 0.3165(3) 0.1142(3) 0.043(2) Uiso 0.262(4) 1 d PD B 2
H69H H 0.4874 0.3142 0.1192 0.052 Uiso 0.262(4) 1 calc PR B 2
C696 C 0.5618(4) 0.3476(3) 0.1342(3) 0.037(2) Uiso 0.262(4) 1 d PD B 2
C697 C 0.6833(6) 0.3286(4) 0.0866(3) 0.045(3) Uiso 0.262(4) 1 d PD B 2
H69I H 0.7064 0.3524 0.1022 0.054 Uiso 0.262(4) 1 calc PR B 2
C698 C 0.7211(7) 0.2888(4) 0.0946(4) 0.060(3) Uiso 0.262(4) 1 d PD B 2
H69J H 0.7295 0.2808 0.1227 0.089 Uiso 0.262(4) 1 calc PR B 2
H69K H 0.7572 0.2946 0.0883 0.089 Uiso 0.262(4) 1 calc PR B 2
H69L H 0.7009 0.2655 0.0779 0.089 Uiso 0.262(4) 1 calc PR B 2
C699 C 0.6675(6) 0.3408(5) 0.0418(4) 0.054(4) Uiso 0.262(4) 1 d PD B 2
H69M H 0.6423 0.3657 0.0370 0.082 Uiso 0.262(4) 1 calc PR B 2
H69N H 0.6477 0.3171 0.0256 0.082 Uiso 0.262(4) 1 calc PR B 2
H69O H 0.7026 0.3475 0.0346 0.082 Uiso 0.262(4) 1 calc PR B 2
C700 C 0.4943(6) 0.2535(4) 0.0695(4) 0.056(3) Uiso 0.262(4) 1 d PD B 2
H70B H 0.4590 0.2583 0.0781 0.067 Uiso 0.262(4) 1 calc PR B 2
C701 C 0.5170(17) 0.2105(7) 0.0845(10) 0.093(11) Uiso 0.262(4) 1 d PD B 2
H70C H 0.4880 0.1890 0.0728 0.139 Uiso 0.262(4) 1 calc PR B 2
H70D H 0.5256 0.2098 0.1136 0.139 Uiso 0.262(4) 1 calc PR B 2
H70E H 0.5521 0.2048 0.0769 0.139 Uiso 0.262(4) 1 calc PR B 2
C702 C 0.4764(8) 0.2556(6) 0.0249(5) 0.079(5) Uiso 0.262(4) 1 d PD B 2
H70F H 0.4485 0.2331 0.0141 0.118 Uiso 0.262(4) 1 calc PR B 2
H70G H 0.5102 0.2518 0.0153 0.118 Uiso 0.262(4) 1 calc PR B 2
H70H H 0.4589 0.2832 0.0162 0.118 Uiso 0.262(4) 1 calc PR B 2
C703 C 0.5419(5) 0.3784(3) 0.1612(3) 0.041(3) Uiso 0.262(4) 1 d PD B 2
H70I H 0.5638 0.4052 0.1615 0.049 Uiso 0.262(4) 1 calc PR B 2
C704 C 0.5597(5) 0.3614(4) 0.2038(3) 0.056(3) Uiso 0.262(4) 1 d PD B 2
H70J H 0.5473 0.3812 0.2212 0.084 Uiso 0.262(4) 1 calc PR B 2
H70K H 0.6015 0.3583 0.2130 0.084 Uiso 0.262(4) 1 calc PR B 2
H70L H 0.5416 0.3338 0.2044 0.084 Uiso 0.262(4) 1 calc PR B 2
C705 C 0.4793(5) 0.3899(4) 0.1481(3) 0.052(3) Uiso 0.262(4) 1 d PD B 2
H70M H 0.4713 0.4104 0.1668 0.078 Uiso 0.262(4) 1 calc PR B 2
H70N H 0.4561 0.3644 0.1475 0.078 Uiso 0.262(4) 1 calc PR B 2
H70O H 0.4697 0.4024 0.1214 0.078 Uiso 0.262(4) 1 calc PR B 2
C306 C 0.68698(11) 0.44368(8) 0.07820(7) 0.0407(5) Uani 1 1 d . . .
C307 C 0.72935(12) 0.44068(9) 0.05810(8) 0.0453(6) Uani 1 1 d D B .
C308 C 0.71337(12) 0.44116(9) 0.01663(8) 0.0471(6) Uani 1 1 d . . .
H30R H 0.7422 0.4391 0.0033 0.057 Uiso 1 1 calc R B .
C309 C 0.65646(13) 0.44461(9) -0.00557(8) 0.0473(6) Uani 1 1 d . B .
C310 C 0.61525(13) 0.44823(10) 0.01459(8) 0.0514(7) Uani 1 1 d . . .
H31A H 0.5761 0.4512 -0.0004 0.062 Uiso 1 1 calc R B .
C311 C 0.62916(12) 0.44768(10) 0.05617(8) 0.0477(6) Uani 1 1 d . B .
C312 C 0.7900(2) 0.4369(3) 0.08382(16) 0.0775(18) Uani 0.777(2) 1 d PDU B 1
H31B H 0.7916 0.4053 0.0828 0.093 Uiso 0.777(2) 1 calc PR B 1
C313 C 0.79438(14) 0.43961(12) 0.12695(10) 0.0434(8) Uani 0.777(2) 1 d PD B 1
H31C H 0.8156 0.4655 0.1384 0.052 Uiso 0.777(2) 1 calc PR B 1
H31D H 0.8158 0.4148 0.1411 0.052 Uiso 0.777(2) 1 calc PR B 1
C314 C 0.8348(2) 0.4440(3) 0.06739(15) 0.095(2) Uani 0.777(2) 1 d PDU B 1
H31E H 0.8235 0.4343 0.0397 0.143 Uiso 0.777(2) 1 calc PR B 1
H31F H 0.8688 0.4282 0.0826 0.143 Uiso 0.777(2) 1 calc PR B 1
H31G H 0.8436 0.4743 0.0684 0.143 Uiso 0.777(2) 1 calc PR B 1
C712 C 0.7971(7) 0.4328(5) 0.0768(7) 0.057(4) Uiso 0.223(2) 1 d PDU B 2
H71D H 0.8044 0.4306 0.1063 0.069 Uiso 0.223(2) 1 calc PR B 2
C713 C 0.8224(7) 0.3934(4) 0.0635(5) 0.067(4) Uiso 0.223(2) 1 d PD B 2
H71E H 0.8017 0.3684 0.0686 0.100 Uiso 0.223(2) 1 calc PR B 2
H71F H 0.8631 0.3911 0.0785 0.100 Uiso 0.223(2) 1 calc PR B 2
H71G H 0.8186 0.3954 0.0350 0.100 Uiso 0.223(2) 1 calc PR B 2
C714 C 0.8331(8) 0.4708(5) 0.0691(7) 0.075(4) Uiso 0.223(2) 1 d PDU B 2
H71H H 0.8222 0.4964 0.0809 0.112 Uiso 0.223(2) 1 calc PR B 2
H71I H 0.8256 0.4748 0.0403 0.112 Uiso 0.223(2) 1 calc PR B 2
H71J H 0.8740 0.4650 0.0811 0.112 Uiso 0.223(2) 1 calc PR B 2
C315 C 0.63996(14) 0.44458(12) -0.05091(8) 0.0590(8) Uani 1 1 d . . .
H31H H 0.6738 0.4348 -0.0594 0.071 Uiso 1 1 calc R B .
C316 C 0.5903(3) 0.4158(2) -0.06917(12) 0.145(3) Uani 1 1 d . B .
H31I H 0.5999 0.3869 -0.0594 0.217 Uiso 1 1 calc R . .
H31J H 0.5821 0.4162 -0.0982 0.217 Uiso 1 1 calc R . .
H31K H 0.5563 0.4254 -0.0618 0.217 Uiso 1 1 calc R . .
C317 C 0.6246(2) 0.48975(19) -0.06662(13) 0.1057(18) Uani 1 1 d . B .
H31L H 0.6142 0.4896 -0.0958 0.158 Uiso 1 1 calc R . .
H31M H 0.6577 0.5084 -0.0561 0.158 Uiso 1 1 calc R . .
H31N H 0.5920 0.5001 -0.0580 0.158 Uiso 1 1 calc R . .
C318 C 0.58039(13) 0.45134(13) 0.07545(9) 0.0644(9) Uani 1 1 d . . .
H31O H 0.5981 0.4516 0.1050 0.077 Uiso 1 1 calc R B .
C319 C 0.53980(15) 0.41305(18) 0.06543(12) 0.0875(14) Uani 1 1 d . B .
H31P H 0.5620 0.3869 0.0732 0.131 Uiso 1 1 calc R . .
H31Q H 0.5206 0.4126 0.0368 0.131 Uiso 1 1 calc R . .
H31R H 0.5110 0.4152 0.0800 0.131 Uiso 1 1 calc R . .
C320 C 0.54736(16) 0.49307(16) 0.06402(11) 0.0899(15) Uani 1 1 d . B .
H32A H 0.5742 0.5169 0.0710 0.135 Uiso 1 1 calc R . .
H32B H 0.5185 0.4956 0.0785 0.135 Uiso 1 1 calc R . .
H32C H 0.5283 0.4933 0.0353 0.135 Uiso 1 1 calc R . .
C801 C 0.4910(11) 0.5149(8) 0.5230(8) 0.257(11) Uiso 0.5000(2) 1 d PDU C -1
H80J H 0.5125 0.5150 0.5032 0.386 Uiso 0.5000(2) 1 calc PR C -1
H80K H 0.5177 0.5189 0.5496 0.386 Uiso 0.5000(2) 1 calc PR C -1
H80L H 0.4629 0.5380 0.5172 0.386 Uiso 0.5000(2) 1 calc PR C -1
C802 C 0.4623(10) 0.4759(7) 0.5215(7) 0.220(8) Uiso 0.5000(2) 1 d PDU C -1
H80B H 0.4926 0.4541 0.5254 0.264 Uiso 0.5000(2) 1 calc PR C -1
H80C H 0.4384 0.4730 0.4935 0.264 Uiso 0.5000(2) 1 calc PR C -1
C803 C 0.4267(12) 0.4625(9) 0.5449(8) 0.237(9) Uiso 0.5000(2) 1 d PDU C -1
H80D H 0.4518 0.4637 0.5727 0.285 Uiso 0.5000(2) 1 calc PR C -1
H80E H 0.3985 0.4856 0.5425 0.285 Uiso 0.5000(2) 1 calc PR C -1
C804 C 0.3944(11) 0.4251(8) 0.5433(9) 0.266(9) Uiso 0.5000(2) 1 d PDU C -1
H80F H 0.4215 0.4024 0.5411 0.319 Uiso 0.5000(2) 1 calc PR C -1
H80G H 0.3907 0.4225 0.5706 0.319 Uiso 0.5000(2) 1 calc PR C -1
C805 C 0.3412(10) 0.4107(7) 0.5191(9) 0.254(8) Uiso 0.5000(2) 1 d PDU C -1
H80H H 0.3368 0.4239 0.4928 0.305 Uiso 0.5000(2) 1 calc PR C -1
H80I H 0.3122 0.4243 0.5299 0.305 Uiso 0.5000(2) 1 calc PR C -1
C806 C 0.3214(13) 0.3676(8) 0.5103(10) 0.253(10) Uiso 0.5000(2) 1 d PDU C -1
H80M H 0.2889 0.3672 0.4861 0.379 Uiso 0.5000(2) 1 calc PR C -1
H80N H 0.3091 0.3563 0.5326 0.379 Uiso 0.5000(2) 1 calc PR C -1
H80O H 0.3526 0.3502 0.5064 0.379 Uiso 0.5000(2) 1 calc PR C -1
C811 C 0.4337(10) 0.4778(7) 0.5521(7) 0.202(8) Uiso 0.5000(2) 1 d PDU D 2
H81I H 0.4267 0.5071 0.5426 0.302 Uiso 0.5000(2) 1 calc PR D 2
H81J H 0.4669 0.4665 0.5449 0.302 Uiso 0.5000(2) 1 calc PR D 2
H81K H 0.4413 0.4772 0.5811 0.302 Uiso 0.5000(2) 1 calc PR D 2
C812 C 0.3827(9) 0.4518(5) 0.5334(8) 0.211(7) Uiso 0.5000(2) 1 d PDU D 2
H81A H 0.3496 0.4658 0.5394 0.253 Uiso 0.5000(2) 1 calc PR D 2
H81B H 0.3760 0.4538 0.5043 0.253 Uiso 0.5000(2) 1 calc PR D 2
C813 C 0.3799(10) 0.4069(5) 0.5429(7) 0.195(7) Uiso 0.5000(2) 1 d PDU D 2
H81C H 0.4187 0.3960 0.5445 0.234 Uiso 0.5000(2) 1 calc PR D 2
H81D H 0.3773 0.4068 0.5705 0.234 Uiso 0.5000(2) 1 calc PR D 2
C814 C 0.3436(11) 0.3752(5) 0.5244(9) 0.214(8) Uiso 0.5000(2) 1 d PDU D 2
H81E H 0.3383 0.3821 0.4961 0.257 Uiso 0.5000(2) 1 calc PR D 2
H81F H 0.3073 0.3841 0.5295 0.257 Uiso 0.5000(2) 1 calc PR D 2
C815 C 0.3370(8) 0.3312(5) 0.5226(6) 0.195(7) Uiso 0.5000(2) 1 d PDU D 2
H81G H 0.3413 0.3224 0.5505 0.234 Uiso 0.5000(2) 1 calc PR D 2
H81H H 0.3716 0.3205 0.5162 0.234 Uiso 0.5000(2) 1 calc PR D 2
C816 C 0.2908(9) 0.3059(6) 0.4991(7) 0.219(9) Uiso 0.5000(2) 1 d PDU D 2
H81L H 0.2981 0.2760 0.5064 0.329 Uiso 0.5000(2) 1 calc PR D 2
H81M H 0.2879 0.3096 0.4709 0.329 Uiso 0.5000(2) 1 calc PR D 2
H81N H 0.2547 0.3147 0.5040 0.329 Uiso 0.5000(2) 1 calc PR D 2
C821 C 0.6012(14) 0.1196(9) 0.4304(10) 0.143(9) Uiso 0.227(2) 1 d PDU E -3
H82J H 0.6131 0.1394 0.4527 0.214 Uiso 0.227(2) 1 calc PR E -3
H82K H 0.5610 0.1249 0.4156 0.214 Uiso 0.227(2) 1 calc PR E -3
H82L H 0.6254 0.1235 0.4126 0.214 Uiso 0.227(2) 1 calc PR E -3
C822 C 0.6069(13) 0.0782(10) 0.4447(12) 0.146(8) Uiso 0.227(2) 1 d PDU E -3
H82B H 0.6381 0.0788 0.4701 0.175 Uiso 0.227(2) 1 calc PR E -3
H82C H 0.6215 0.0615 0.4258 0.175 Uiso 0.227(2) 1 calc PR E -3
C823 C 0.5604(16) 0.0533(10) 0.4524(11) 0.166(10) Uiso 0.227(2) 1 d PDU E -3
H82D H 0.5310 0.0496 0.4264 0.199 Uiso 0.227(2) 1 calc PR E -3
H82E H 0.5764 0.0248 0.4607 0.199 Uiso 0.227(2) 1 calc PR E -3
C824 C 0.5306(16) 0.0657(10) 0.4800(12) 0.185(12) Uiso 0.227(2) 1 d PDU E -3
H82F H 0.5614 0.0743 0.5039 0.222 Uiso 0.227(2) 1 calc PR E -3
H82G H 0.5109 0.0923 0.4687 0.222 Uiso 0.227(2) 1 calc PR E -3
C825 C 0.4907(16) 0.0448(12) 0.4951(14) 0.213(13) Uiso 0.227(2) 1 d PDU E -3
H82H H 0.4552 0.0439 0.4725 0.256 Uiso 0.227(2) 1 calc PR E -3
H82I H 0.4827 0.0650 0.5145 0.256 Uiso 0.227(2) 1 calc PR E -3
C826 C 0.493(3) 0.0045(13) 0.5138(17) 0.247(19) Uiso 0.227(2) 1 d PDU E -3
H82M H 0.4677 -0.0154 0.4951 0.370 Uiso 0.227(2) 1 calc PR E -3
H82N H 0.4791 0.0073 0.5375 0.370 Uiso 0.227(2) 1 calc PR E -3
H82O H 0.5321 -0.0062 0.5216 0.370 Uiso 0.227(2) 1 calc PR E -3
C831 C 0.3368(9) 0.2510(6) 0.5236(7) 0.215(8) Uiso 0.5000(2) 1 d PDU F 4
H83L H 0.3204 0.2608 0.5445 0.322 Uiso 0.5000(2) 1 calc PR F 4
H83M H 0.3058 0.2433 0.4999 0.322 Uiso 0.5000(2) 1 calc PR F 4
H83N H 0.3600 0.2737 0.5169 0.322 Uiso 0.5000(2) 1 calc PR F 4
C832 C 0.3709(9) 0.2163(6) 0.5369(6) 0.183(7) Uiso 0.5000(2) 1 d PDU F 4
H83D H 0.3430 0.1954 0.5413 0.220 Uiso 0.5000(2) 1 calc PR F 4
H83E H 0.3934 0.2252 0.5640 0.220 Uiso 0.5000(2) 1 calc PR F 4
C833 C 0.4099(10) 0.1906(6) 0.5250(7) 0.193(7) Uiso 0.5000(2) 1 d PDU F 4
H83F H 0.3920 0.1880 0.4959 0.231 Uiso 0.5000(2) 1 calc PR F 4
H83G H 0.4431 0.2097 0.5278 0.231 Uiso 0.5000(2) 1 calc PR F 4
C834 C 0.4358(11) 0.1517(7) 0.5349(7) 0.249(10) Uiso 0.5000(2) 1 d PDU F 4
H83H H 0.4166 0.1406 0.5543 0.298 Uiso 0.5000(2) 1 calc PR F 4
H83I H 0.4750 0.1595 0.5511 0.298 Uiso 0.5000(2) 1 calc PR F 4
C835 C 0.4451(12) 0.1156(7) 0.5156(8) 0.269(11) Uiso 0.5000(2) 1 d PDU F 4
H83J H 0.4054 0.1046 0.5055 0.322 Uiso 0.5000(2) 1 calc PR F 4
H83K H 0.4534 0.1280 0.4919 0.322 Uiso 0.5000(2) 1 calc PR F 4
C836 C 0.4758(11) 0.0790(7) 0.5197(8) 0.241(9) Uiso 0.5000(2) 1 d PDU F 4
H83O H 0.4701 0.0660 0.4935 0.362 Uiso 0.5000(2) 1 calc PR F 4
H83P H 0.4627 0.0595 0.5370 0.362 Uiso 0.5000(2) 1 calc PR F 4
H83Q H 0.5166 0.0852 0.5315 0.362 Uiso 0.5000(2) 1 calc PR F 4
C841 C 0.3823(17) 0.1891(12) 0.5353(13) 0.192(10) Uiso 0.273(2) 1 d PDU G 5
H84L H 0.4086 0.1671 0.5499 0.288 Uiso 0.273(2) 1 calc PR G 5
H84M H 0.3523 0.1760 0.5137 0.288 Uiso 0.273(2) 1 calc PR G 5
H84N H 0.3647 0.2036 0.5535 0.288 Uiso 0.273(2) 1 calc PR G 5
C842 C 0.4137(15) 0.2190(9) 0.5189(11) 0.186(9) Uiso 0.273(2) 1 d PDU G 5
H84D H 0.3836 0.2383 0.5032 0.223 Uiso 0.273(2) 1 calc PR G 5
H84E H 0.4354 0.2357 0.5423 0.223 Uiso 0.273(2) 1 calc PR G 5
C843 C 0.4505(10) 0.2153(8) 0.4968(7) 0.129(7) Uiso 0.273(2) 1 d PDU G 5
H84F H 0.4363 0.2410 0.4810 0.155 Uiso 0.273(2) 1 calc PR G 5
H84G H 0.4838 0.2258 0.5182 0.155 Uiso 0.273(2) 1 calc PR G 5
C844 C 0.4820(11) 0.2028(7) 0.4737(7) 0.134(7) Uiso 0.273(2) 1 d PDU G 5
H84H H 0.4595 0.1791 0.4584 0.161 Uiso 0.273(2) 1 calc PR G 5
H84I H 0.5157 0.1894 0.4927 0.161 Uiso 0.273(2) 1 calc PR G 5
C845 C 0.5062(12) 0.2227(8) 0.4453(9) 0.115(7) Uiso 0.273(2) 1 d PDU G 5
H84J H 0.4732 0.2284 0.4217 0.138 Uiso 0.273(2) 1 calc PR G 5
H84K H 0.5198 0.2507 0.4568 0.138 Uiso 0.273(2) 1 calc PR G 5
C846 C 0.5502(8) 0.2074(6) 0.4298(6) 0.095(5) Uiso 0.273(2) 1 d PDU G 5
H84O H 0.5597 0.2289 0.4127 0.142 Uiso 0.273(2) 1 calc PR G 5
H84P H 0.5370 0.1816 0.4143 0.142 Uiso 0.273(2) 1 calc PR G 5
H84Q H 0.5844 0.2009 0.4518 0.142 Uiso 0.273(2) 1 calc PR G 5
C851 C 0.5910(10) 0.0681(6) 0.4503(9) 0.213(8) Uiso 0.5001(2) 1 d PDU H 6
H85J H 0.6061 0.0405 0.4611 0.320 Uiso 0.5001(2) 1 calc PR H 6
H85K H 0.5792 0.0669 0.4211 0.320 Uiso 0.5001(2) 1 calc PR H 6
H85L H 0.5577 0.0753 0.4596 0.320 Uiso 0.5001(2) 1 calc PR H 6
C852 C 0.6362(6) 0.1008(4) 0.4640(5) 0.140(4) Uiso 0.5001(2) 1 d PDU H 6
H85B H 0.6489 0.1008 0.4935 0.168 Uiso 0.5001(2) 1 calc PR H 6
H85C H 0.6696 0.0930 0.4547 0.168 Uiso 0.5001(2) 1 calc PR H 6
C853 C 0.6179(7) 0.1430(5) 0.4503(6) 0.188(7) Uiso 0.5001(2) 1 d PDU H 6
H85D H 0.6172 0.1448 0.4220 0.226 Uiso 0.5001(2) 1 calc PR H 6
H85E H 0.6479 0.1629 0.4652 0.226 Uiso 0.5001(2) 1 calc PR H 6
C854 C 0.5613(6) 0.1587(4) 0.4535(5) 0.142(5) Uiso 0.5001(2) 1 d PDU H 6
H85F H 0.5328 0.1372 0.4397 0.171 Uiso 0.5001(2) 1 calc PR H 6
H85G H 0.5635 0.1565 0.4821 0.171 Uiso 0.5001(2) 1 calc PR H 6
C855 C 0.5357(8) 0.1978(5) 0.4410(6) 0.166(6) Uiso 0.5001(2) 1 d PDU H 6
H85H H 0.5149 0.1929 0.4127 0.199 Uiso 0.5001(2) 1 calc PR H 6
H85I H 0.5687 0.2160 0.4407 0.199 Uiso 0.5001(2) 1 calc PR H 6
C856 C 0.4989(8) 0.2257(5) 0.4539(6) 0.135(5) Uiso 0.5001(2) 1 d PDU H 6
H85M H 0.5191 0.2523 0.4631 0.202 Uiso 0.5001(2) 1 calc PR H 6
H85N H 0.4875 0.2127 0.4759 0.202 Uiso 0.5001(2) 1 calc PR H 6
H85O H 0.4645 0.2315 0.4318 0.202 Uiso 0.5001(2) 1 calc PRU H 6

loop_
_atom_site_aniso_label
_atom_site_aniso_U_11
_atom_site_aniso_U_22
_atom_site_aniso_U_33
_atom_site_aniso_U_23
_atom_site_aniso_U_13
_atom_site_aniso_U_12
Si1 0.0278(3) 0.0366(3) 0.0325(3) -0.0027(2) 0.0080(2) -0.0013(2)
Si2 0.0315(3) 0.0394(3) 0.0359(3) -0.0016(3) 0.0083(3) 0.0009(2)
Si3 0.0286(3) 0.0466(4) 0.0380(3) -0.0024(3) 0.0078(3) 0.0013(3)
Si4 0.0333(3) 0.0354(3) 0.0329(3) -0.0015(2) 0.0083(2) 0.0036(2)
Si5 0.0347(3) 0.0334(3) 0.0313(3) -0.0004(2) 0.0072(2) -0.0017(2)
Si6 0.0388(3) 0.0387(3) 0.0314(3) 0.0007(3) 0.0054(3) 0.0017(3)
Si7 0.0336(3) 0.0411(3) 0.0314(3) -0.0040(2) 0.0097(2) -0.0026(3)
Si8 0.0302(3) 0.0370(3) 0.0336(3) -0.0046(2) 0.0061(2) -0.0025(2)
Si9 0.0287(3) 0.0339(3) 0.0336(3) -0.0030(2) 0.0072(2) 0.0005(2)
Si10 0.0279(3) 0.0378(3) 0.0332(3) -0.0018(2) 0.0091(2) -0.0039(2)
Si11 0.0276(3) 0.0356(3) 0.0286(3) -0.0012(2) 0.0086(2) -0.0003(2)
C1 0.0567(16) 0.0406(13) 0.0410(13) -0.0010(11) 0.0169(12) 0.0114(12)
C2 0.077(2) 0.0373(13) 0.0419(14) -0.0028(11) 0.0187(14) 0.0035(13)
C3 0.099(3) 0.0441(16) 0.0485(16) -0.0069(13) 0.0225(17) 0.0093(16)
C4 0.114(3) 0.0508(18) 0.0531(18) -0.0054(14) 0.0318(19) 0.0225(19)
C5 0.087(3) 0.065(2) 0.067(2) 0.0044(17) 0.0305(19) 0.0381(19)
C6 0.068(2) 0.0544(17) 0.0530(17) -0.0013(13) 0.0180(15) 0.0229(15)
C7 0.0686(19) 0.0416(14) 0.0460(15) -0.0105(12) 0.0086(13) -0.0042(13)
C8 0.086(3) 0.062(2) 0.0486(17) -0.0016(14) 0.0079(16) -0.0109(18)
C9 0.082(2) 0.068(2) 0.0516(18) -0.0048(15) 0.0156(17) -0.0139(18)
C10 0.157(5) 0.070(3) 0.080(3) -0.014(2) 0.052(3) 0.038(3)
C11 0.249(8) 0.125(5) 0.196(7) -0.079(5) 0.168(7) -0.034(5)
C12 0.132(5) 0.060(3) 0.164(5) -0.037(3) 0.050(4) 0.015(3)
C13 0.0572(19) 0.084(2) 0.071(2) -0.0156(18) 0.0089(16) 0.0348(18)
C14 0.055(2) 0.146(5) 0.123(4) -0.058(4) 0.031(2) 0.006(3)
C15 0.114(4) 0.110(4) 0.085(3) -0.020(3) -0.016(3) 0.076(3)
C16 0.0543(15) 0.0376(13) 0.0341(12) -0.0009(10) 0.0119(11) -0.0106(11)
C17 0.0490(15) 0.0510(15) 0.0363(13) -0.0037(11) 0.0123(11) -0.0167(12)
C18 0.0633(19) 0.0582(18) 0.0486(16) -0.0033(13) 0.0136(14) -0.0262(15)
C19 0.071(2) 0.0587(19) 0.0513(17) -0.0038(14) 0.0124(15) -0.0288(16)
C20 0.104(3) 0.0367(14) 0.0489(16) 0.0029(12) 0.0178(17) -0.0114(16)
C21 0.0678(18) 0.0398(14) 0.0402(14) 0.0008(11) 0.0098(13) -0.0052(13)
C22 0.0377(13) 0.0535(15) 0.0494(15) -0.0044(12) 0.0166(11) -0.0129(11)
C23 0.0413(15) 0.077(2) 0.0627(19) -0.0015(16) 0.0072(14) -0.0094(14)
C24 0.069(2) 0.072(2) 0.067(2) -0.0147(17) 0.0320(17) -0.0103(17)
C25 0.102(3) 0.063(2) 0.080(3) -0.0026(19) 0.026(2) -0.038(2)
C26 0.206(7) 0.138(5) 0.122(5) -0.056(4) 0.075(5) -0.125(5)
C27 0.146(5) 0.099(3) 0.094(3) -0.006(3) 0.058(3) -0.065(3)
C28 0.080(2) 0.0350(14) 0.0541(17) 0.0057(12) 0.0135(15) 0.0062(13)
C29 0.106(3) 0.0475(17) 0.0586(19) 0.0033(14) 0.0211(19) 0.0137(18)
C30 0.084(2) 0.0493(17) 0.0543(18) 0.0011(14) 0.0063(16) 0.0118(16)
C31 0.0489(14) 0.0415(13) 0.0335(12) -0.0005(10) 0.0049(10) -0.0002(11)
C32 0.0557(16) 0.0558(16) 0.0325(12) 0.0015(11) 0.0093(11) -0.0053(13)
C33 0.0661(19) 0.0547(17) 0.0375(14) 0.0050(12) 0.0107(13) -0.0063(14)
C34 0.073(2) 0.0440(15) 0.0381(14) 0.0035(11) 0.0096(13) 0.0042(13)
C35 0.0587(17) 0.0457(15) 0.0430(14) 0.0016(12) 0.0022(12) 0.0093(13)
C36 0.0520(15) 0.0405(13) 0.0403(13) -0.0001(11) 0.0031(11) 0.0024(11)
C37 0.0587(18) 0.078(2) 0.0396(15) 0.0159(14) 0.0105(13) -0.0130(16)
C38 0.072(2) 0.099(3) 0.057(2) -0.0094(19) 0.0130(17) -0.031(2)
C39 0.064(2) 0.075(2) 0.079(2) 0.0162(19) 0.0293(18) -0.0059(17)
C40 0.091(2) 0.0545(18) 0.0440(16) 0.0119(13) 0.0157(16) 0.0134(17)
C41 0.133(4) 0.054(2) 0.079(3) 0.0176(19) 0.031(3) 0.004(2)
C42 0.165(5) 0.095(3) 0.0421(18) 0.0165(19) 0.027(2) 0.050(3)
C43 0.0446(15) 0.0529(16) 0.0597(18) 0.0097(14) -0.0013(13) 0.0024(13)
C44 0.067(2) 0.083(3) 0.089(3) 0.007(2) 0.032(2) 0.0028(19)
C45 0.055(2) 0.088(3) 0.095(3) 0.023(2) -0.016(2) -0.0143(19)
C46 0.0494(14) 0.0467(14) 0.0352(12) -0.0060(10) 0.0154(11) -0.0069(11)
C47 0.0494(15) 0.0492(15) 0.0414(13) -0.0076(11) 0.0199(12) -0.0094(12)
C48 0.0561(17) 0.0619(18) 0.0483(15) -0.0119(13) 0.0267(13) -0.0121(14)
C49 0.0659(19) 0.0632(18) 0.0448(15) -0.0103(13) 0.0273(14) -0.0141(15)
C50 0.069(2) 0.0670(19) 0.0360(14) -0.0090(13) 0.0150(13) -0.0108(15)
C51 0.0553(16) 0.0605(17) 0.0378(14) -0.0064(12) 0.0143(12) -0.0061(13)
C52 0.0444(15) 0.0665(18) 0.0463(15) -0.0135(13) 0.0188(12) -0.0046(13)
C53 0.0551(19) 0.102(3) 0.067(2) -0.029(2) 0.0266(16) -0.0253(19)
C54 0.061(2) 0.085(2) 0.060(2) -0.0121(17) 0.0182(16) 0.0131(17)
C55 0.085(2) 0.091(3) 0.0460(17) -0.0192(17) 0.0323(17) -0.018(2)
C56 0.107(3) 0.150(5) 0.076(3) -0.038(3) 0.061(3) -0.030(3)
C57 0.280(9) 0.107(4) 0.116(4) -0.058(4) 0.123(5) -0.048(5)
C58 0.0582(18) 0.086(2) 0.0327(14) -0.0089(14) 0.0050(12) 0.0053(16)
C59 0.092(3) 0.081(3) 0.0484(18) -0.0092(17) 0.0004(18) 0.015(2)
C60 0.0566(19) 0.102(3) 0.0489(17) 0.0000(18) 0.0063(15) -0.0030(18)
C61 0.0400(13) 0.0409(13) 0.0349(12) -0.0036(10) 0.0073(10) -0.0060(10)
C62 0.0506(15) 0.0434(14) 0.0418(14) -0.0068(11) 0.0135(11) -0.0056(11)
C63 0.0653(19) 0.0487(16) 0.0456(15) -0.0127(12) 0.0142(13) -0.0065(13)
C64 0.0678(19) 0.0527(17) 0.0434(15) -0.0086(13) 0.0039(14) -0.0160(14)
C65 0.0488(16) 0.0598(18) 0.0473(15) -0.0042(13) 0.0010(12) -0.0151(13)
C66 0.0418(14) 0.0471(14) 0.0403(13) -0.0011(11) 0.0055(11) -0.0089(11)
C67 0.0494(15) 0.0483(15) 0.0592(17) -0.0162(13) 0.0204(13) -0.0034(12)
C68 0.072(2) 0.062(2) 0.075(2) -0.0184(17) 0.0385(18) -0.0106(16)
C69 0.059(2) 0.076(2) 0.074(2) -0.0004(18) 0.0208(17) 0.0117(17)
C70 0.097(3) 0.072(2) 0.056(2) -0.0197(17) 0.0046(19) -0.029(2)
C71 0.116(4) 0.097(3) 0.057(2) -0.022(2) -0.017(2) 0.012(3)
C72 0.214(7) 0.069(3) 0.108(4) -0.031(3) -0.060(4) 0.016(4)
C73 0.0355(13) 0.0606(17) 0.0492(15) -0.0045(13) 0.0068(11) -0.0085(12)
C74 0.0521(17) 0.0629(19) 0.067(2) 0.0006(16) 0.0051(15) 0.0040(15)
C75 0.0457(17) 0.089(3) 0.082(2) -0.015(2) 0.0203(16) -0.0207(17)
C76 0.0558(16) 0.0397(13) 0.0352(12) -0.0028(10) 0.0096(11) 0.0113(11)
C77 0.0570(17) 0.0566(17) 0.0403(14) -0.0068(12) 0.0075(12) 0.0227(14)
C78 0.079(2) 0.085(3) 0.0554(19) -0.0091(17) 0.0043(17) 0.046(2)
C79 0.137(4) 0.052(2) 0.058(2) -0.0117(16) 0.004(2) 0.040(2)
C80 0.115(3) 0.0414(16) 0.0550(19) -0.0045(14) -0.002(2) 0.0176(18)
C81 0.085(2) 0.0368(14) 0.0415(14) -0.0035(11) 0.0082(14) 0.0056(14)
C82 0.0363(14) 0.074(2) 0.0575(17) -0.0026(15) 0.0080(12) 0.0204(13)
C83 0.051(2) 0.144(4) 0.081(3) 0.021(3) 0.0218(19) 0.022(2)
C84 0.0448(17) 0.092(3) 0.067(2) -0.0124(19) -0.0002(15) 0.0207(17)
C85 0.064(3) 0.052(3) 0.090(4) 0.003(3) 0.020(3) 0.012(2)
C86 0.068(4) 0.074(4) 0.133(8) -0.026(5) 0.026(5) 0.024(3)
C87 0.095(5) 0.077(4) 0.123(6) 0.035(4) 0.028(4) 0.046(4)
C88 0.079(2) 0.0385(14) 0.0609(19) -0.0040(13) 0.0147(16) -0.0138(14)
C89 0.087(2) 0.0511(17) 0.0557(18) -0.0011(14) 0.0100(17) -0.0141(16)
C90 0.131(4) 0.066(2) 0.060(2) -0.0090(17) 0.027(2) -0.038(2)
C91 0.0445(14) 0.0476(14) 0.0380(13) 0.0009(11) 0.0128(11) -0.0123(11)
C92 0.0584(16) 0.0456(14) 0.0387(13) -0.0012(11) 0.0144(12) -0.0108(12)
C93 0.076(2) 0.0586(18) 0.0432(15) 0.0082(13) 0.0153(15) -0.0125(16)
C94 0.083(2) 0.071(2) 0.0566(19) 0.0075(16) 0.0261(17) -0.0300(19)
C95 0.0603(19) 0.092(3) 0.0586(19) 0.0084(18) 0.0175(16) -0.0354(19)
C96 0.0490(16) 0.075(2) 0.0490(16) 0.0069(14) 0.0145(13) -0.0227(15)
C97 0.0556(16) 0.0473(15) 0.0454(15) 0.0083(12) 0.0078(12) -0.0012(12)
C98 0.080(2) 0.0589(19) 0.0517(17) 0.0081(14) 0.0137(16) 0.0124(17)
C99 0.070(2) 0.0553(18) 0.0527(17) -0.0007(14) -0.0020(15) -0.0027(15)
C100 0.125(4) 0.093(3) 0.077(3) 0.018(2) 0.043(3) -0.040(3)
C101 0.294(11) 0.084(4) 0.205(8) 0.032(4) 0.160(8) -0.025(5)
C102 0.110(4) 0.145(5) 0.078(3) 0.038(3) 0.043(3) -0.015(3)
C103 0.0423(16) 0.107(3) 0.0611(19) 0.0193(19) 0.0084(14) -0.0308(18)
C104 0.083(3) 0.141(4) 0.071(3) 0.013(3) -0.002(2) -0.064(3)
C105 0.052(2) 0.167(5) 0.089(3) 0.040(3) 0.027(2) 0.006(3)
C106 0.0358(12) 0.0431(13) 0.0317(11) -0.0011(9) 0.0105(9) -0.0014(10)
C107 0.0359(13) 0.0761(19) 0.0335(13) -0.0029(12) 0.0096(10) -0.0026(12)
C108 0.0395(14) 0.089(2) 0.0319(13) -0.0047(13) 0.0070(11) -0.0057(14)
C109 0.0547(16) 0.0687(19) 0.0322(13) -0.0038(12) 0.0148(12) -0.0090(14)
C110 0.0514(15) 0.0631(17) 0.0376(13) -0.0046(12) 0.0220(12) -0.0051(13)
C111 0.0406(13) 0.0490(14) 0.0364(12) -0.0026(10) 0.0153(10) -0.0024(11)
C112 0.0329(15) 0.221(6) 0.0355(16) -0.015(2) 0.0088(13) 0.008(2)
C113 0.0318(12) 0.0658(17) 0.0364(13) -0.0057(11) 0.0119(10) -0.0007(11)
C114 0.0361(16) 0.179(5) 0.0427(17) -0.016(2) 0.0071(13) 0.003(2)
C115 0.067(2) 0.114(3) 0.0334(15) -0.0114(17) 0.0171(14) -0.019(2)
C116 0.079(3) 0.278(8) 0.0335(18) 0.010(3) 0.0120(18) 0.039(4)
C117 0.225(7) 0.146(5) 0.062(3) -0.050(3) 0.061(4) -0.097(5)
C118 0.0388(14) 0.0731(19) 0.0415(14) -0.0012(13) 0.0188(11) 0.0039(13)
C119 0.0482(17) 0.088(2) 0.066(2) -0.0082(18) 0.0264(15) -0.0132(16)
C120 0.0587(19) 0.086(3) 0.073(2) 0.0072(19) 0.0315(17) 0.0200(18)
Si21 0.0286(4) 0.0320(4) 0.0332(4) 0.0015(3) 0.0118(3) -0.0017(3)
Si22 0.0280(4) 0.0367(5) 0.0311(4) -0.0012(3) 0.0103(4) -0.0023(3)
Si23 0.0256(5) 0.0422(5) 0.0317(4) -0.0035(3) 0.0095(3) -0.0033(4)
Si24 0.0294(3) 0.0453(4) 0.0330(3) -0.0082(3) 0.0083(2) -0.0025(3)
Si25 0.0291(3) 0.0326(3) 0.0354(3) -0.0017(2) 0.0081(2) -0.0045(2)
Si26 0.0328(3) 0.0403(3) 0.0367(3) 0.0018(3) 0.0077(3) -0.0030(3)
Si27 0.0324(3) 0.0449(4) 0.0367(3) 0.0069(3) 0.0053(3) -0.0016(3)
Si28 0.0409(4) 0.0393(3) 0.0481(4) -0.0010(3) 0.0225(3) -0.0042(3)
Si29 0.0558(4) 0.0321(3) 0.0535(4) -0.0011(3) 0.0353(3) -0.0047(3)
Si30 0.0558(4) 0.0369(3) 0.0473(4) -0.0098(3) 0.0322(3) -0.0143(3)
Si31 0.0378(3) 0.0370(3) 0.0297(3) -0.0027(2) 0.0120(2) -0.0080(3)
C201 0.0402(13) 0.0474(14) 0.0321(12) -0.0035(10) 0.0050(10) -0.0020(11)
C202 0.0461(15) 0.0536(16) 0.0386(13) 0.0009(11) 0.0067(11) -0.0036(12)
C203 0.0582(17) 0.0601(18) 0.0404(14) 0.0069(13) 0.0082(13) -0.0042(14)
C204 0.0516(16) 0.0524(16) 0.0444(15) 0.0002(12) -0.0006(12) 0.0011(13)
C205 0.0452(14) 0.0562(16) 0.0405(14) -0.0043(12) 0.0033(11) 0.0052(12)
C206 0.0422(13) 0.0488(14) 0.0346(12) -0.0055(10) 0.0033(10) 0.0031(11)
C207 0.0562(17) 0.0566(17) 0.0470(15) 0.0117(13) 0.0201(13) 0.0012(13)
C208 0.076(2) 0.071(2) 0.0516(17) 0.0038(15) 0.0272(16) -0.0011(17)
C209 0.0594(19) 0.086(2) 0.0558(18) 0.0080(17) 0.0191(15) -0.0123(17)
C210 0.0562(18) 0.0551(17) 0.0583(18) 0.0078(14) 0.0019(14) 0.0020(14)
C211 0.067(2) 0.087(3) 0.0549(19) 0.0187(18) 0.0045(16) 0.0071(19)
C212 0.084(3) 0.060(2) 0.141(4) 0.008(3) -0.026(3) -0.006(2)
C213 0.0454(14) 0.0595(17) 0.0419(14) 0.0025(12) 0.0149(11) 0.0184(12)
C214 0.0533(19) 0.106(3) 0.065(2) 0.023(2) 0.0114(16) -0.0076(19)
C215 0.146(4) 0.092(3) 0.062(2) 0.016(2) 0.054(3) 0.068(3)
C216 0.0446(13) 0.0383(12) 0.0349(12) -0.0023(10) 0.0093(10) -0.0126(10)
C217 0.0460(14) 0.0526(15) 0.0395(13) -0.0005(11) 0.0111(11) -0.0192(12)
C218 0.0607(18) 0.068(2) 0.0537(17) -0.0024(15) 0.0188(14) -0.0327(16)
C219 0.098(3) 0.058(2) 0.0545(18) -0.0078(15) 0.0242(18) -0.0429(19)
C220 0.100(3) 0.0402(15) 0.0566(18) -0.0088(13) 0.0310(18) -0.0229(16)
C221 0.0712(19) 0.0382(14) 0.0470(15) -0.0056(11) 0.0207(14) -0.0132(13)
C222 0.0348(13) 0.0599(17) 0.0626(18) 0.0017(14) 0.0187(12) -0.0128(12)
C223 0.090(3) 0.085(3) 0.085(3) -0.001(2) 0.047(2) 0.003(2)
C224 0.081(3) 0.084(3) 0.086(3) 0.015(2) 0.002(2) 0.009(2)
C225 0.070(5) 0.043(3) 0.087(5) 0.006(3) 0.012(4) -0.026(3)
C226 0.162(11) 0.115(8) 0.112(7) 0.053(6) -0.012(7) -0.085(8)
C227 0.072(4) 0.053(4) 0.092(5) -0.014(3) 0.009(4) -0.032(3)
C228 0.082(2) 0.0357(14) 0.077(2) -0.0112(14) 0.0365(18) -0.0027(14)
C229 0.089(3) 0.0498(18) 0.080(2) -0.0168(17) 0.016(2) 0.0004(17)
C230 0.118(3) 0.0519(19) 0.074(2) 0.0041(16) 0.048(2) 0.021(2)
C231 0.0515(15) 0.0421(14) 0.0353(13) 0.0000(10) -0.0001(11) -0.0073(11)
C232 0.0608(18) 0.0673(19) 0.0387(14) -0.0062(13) 0.0064(13) -0.0210(15)
C233 0.071(2) 0.0617(19) 0.0420(15) -0.0043(13) -0.0018(14) -0.0266(16)
C234 0.073(2) 0.0509(16) 0.0414(15) -0.0001(12) 0.0119(14) -0.0033(14)
C235 0.0653(19) 0.0499(16) 0.0449(15) -0.0064(12) 0.0088(13) 0.0049(14)
C236 0.0555(16) 0.0442(14) 0.0431(14) -0.0067(11) 0.0057(12) 0.0080(12)
C237 0.062(2) 0.105(3) 0.062(2) -0.030(2) 0.0134(17) -0.036(2)
C238 0.079(3) 0.176(5) 0.060(2) -0.005(3) 0.014(2) -0.065(3)
C239 0.056(2) 0.106(3) 0.104(3) -0.021(3) 0.013(2) -0.020(2)
C240 0.092(3) 0.0579(19) 0.0559(19) -0.0142(15) 0.0139(18) -0.0052(18)
C241 0.158(5) 0.053(2) 0.124(4) -0.022(2) 0.066(4) -0.018(3)
C242 0.133(4) 0.093(3) 0.052(2) -0.020(2) 0.006(2) 0.009(3)
C243 0.0492(16) 0.069(2) 0.0608(18) -0.0240(16) 0.0121(14) 0.0046(14)
C244 0.068(2) 0.083(3) 0.073(2) -0.007(2) 0.0090(18) 0.0027(19)
C245 0.071(2) 0.088(3) 0.085(3) -0.014(2) 0.031(2) -0.015(2)
C246 0.0535(16) 0.0501(15) 0.0375(13) 0.0077(11) 0.0058(12) 0.0054(12)
C247 0.0500(16) 0.0532(16) 0.0459(15) 0.0085(12) 0.0071(12) 0.0022(12)
C248 0.0496(16) 0.0646(19) 0.0540(17) 0.0131(14) 0.0057(13) 0.0045(14)
C249 0.0586(19) 0.074(2) 0.0460(16) 0.0162(15) 0.0024(14) 0.0084(16)
C250 0.0636(19) 0.083(2) 0.0376(15) 0.0137(15) 0.0073(13) 0.0123(17)
C251 0.0549(17) 0.0673(19) 0.0380(14) 0.0085(13) 0.0070(12) 0.0092(14)
C252 0.037(2) 0.063(2) 0.048(2) 0.0105(17) 0.0092(17) 0.009(2)
C253 0.046(2) 0.087(3) 0.053(2) 0.012(2) 0.0089(17) -0.013(2)
C254 0.059(2) 0.079(3) 0.069(3) 0.007(2) 0.022(2) 0.024(2)
C255 0.063(2) 0.114(3) 0.0490(19) 0.022(2) -0.0023(16) 0.013(2)
C256 0.111(4) 0.239(8) 0.072(3) -0.044(4) -0.028(3) 0.060(5)
C257 0.098(4) 0.212(7) 0.128(5) 0.121(5) -0.024(3) -0.010(4)
C258 0.0615(19) 0.098(3) 0.0352(14) 0.0109(15) 0.0111(13) 0.0176(18)
C259 0.088(3) 0.095(3) 0.0493(18) 0.0126(18) 0.0232(18) 0.029(2)
C260 0.068(2) 0.111(3) 0.0496(18) 0.0026(19) 0.0195(16) 0.000(2)
C261 0.0510(15) 0.0410(14) 0.0517(15) 0.0042(11) 0.0179(12) -0.0014(11)
C262 0.0582(18) 0.0466(16) 0.073(2) 0.0118(14) 0.0167(16) 0.0044(13)
C263 0.086(3) 0.0528(19) 0.073(2) 0.0211(16) 0.0189(19) 0.0129(17)
C264 0.102(3) 0.0490(17) 0.062(2) 0.0161(15) 0.031(2) 0.0036(18)
C265 0.079(2) 0.0532(17) 0.0579(18) 0.0070(14) 0.0320(17) -0.0092(16)
C266 0.0571(16) 0.0428(14) 0.0455(14) 0.0040(11) 0.0208(12) -0.0067(12)
C267 0.0552(19) 0.058(2) 0.110(3) 0.028(2) 0.020(2) 0.0138(16)
C268 0.066(2) 0.069(2) 0.144(4) 0.030(3) 0.001(3) 0.0047(19)
C269 0.070(2) 0.086(3) 0.123(4) 0.030(3) 0.047(2) 0.025(2)
C270 0.095(6) 0.064(4) 0.075(4) 0.044(3) 0.038(4) 0.027(4)
C271 0.217(11) 0.076(4) 0.064(4) 0.029(3) 0.075(5) 0.047(6)
C272 0.29(2) 0.076(6) 0.132(9) 0.037(6) 0.083(11) -0.037(8)
C273 0.0460(15) 0.0588(17) 0.0464(14) 0.0048(12) 0.0240(12) -0.0072(12)
C274 0.076(2) 0.087(3) 0.062(2) -0.0083(18) 0.0252(18) 0.021(2)
C275 0.058(2) 0.109(3) 0.082(3) 0.020(2) 0.0245(19) -0.023(2)
C276 0.033(2) 0.0307(19) 0.038(2) 0.0021(14) 0.010(2) -0.0011(17)
C277 0.028(2) 0.036(2) 0.048(2) 0.0014(16) 0.0133(18) 0.0001(18)
C278 0.033(2) 0.037(2) 0.060(2) 0.0019(16) 0.0179(17) 0.0023(17)
C279 0.036(2) 0.035(2) 0.060(2) 0.0020(16) 0.0163(17) 0.0019(15)
C280 0.039(3) 0.0307(18) 0.063(3) 0.0069(16) 0.018(2) -0.0006(15)
C281 0.036(2) 0.037(2) 0.049(2) 0.0061(15) 0.0164(18) 0.0015(16)
C282 0.044(2) 0.034(2) 0.074(4) 0.005(2) 0.037(2) 0.0076(18)
C283 0.064(3) 0.060(3) 0.083(4) -0.013(3) 0.020(3) -0.009(2)
C284 0.075(4) 0.060(3) 0.087(4) 0.020(2) 0.059(3) 0.023(3)
C285 0.040(2) 0.040(2) 0.085(3) -0.003(2) 0.024(2) 0.0048(16)
C286 0.070(3) 0.038(2) 0.138(6) 0.010(3) 0.057(4) 0.017(2)
C287 0.077(4) 0.071(4) 0.085(4) -0.023(3) 0.036(3) 0.021(4)
C288 0.040(2) 0.0292(18) 0.064(3) 0.0059(16) 0.021(2) -0.0017(17)
C289 0.050(3) 0.042(2) 0.061(3) 0.0030(18) 0.024(2) -0.006(2)
C290 0.043(2) 0.042(2) 0.064(3) 0.0073(18) 0.0199(18) -0.0003(17)
C291 0.0348(19) 0.0376(17) 0.0370(17) -0.0027(13) 0.0129(14) -0.0032(15)
C292 0.039(2) 0.0375(18) 0.0347(17) -0.0041(13) 0.0125(15) -0.0055(15)
C293 0.052(2) 0.0426(19) 0.0415(19) -0.0119(15) 0.0204(17) -0.0123(17)
C294 0.053(2) 0.052(2) 0.0422(19) -0.0141(16) 0.0173(17) -0.019(2)
C295 0.045(2) 0.055(2) 0.048(2) -0.0113(17) 0.0199(16) -0.0192(17)
C296 0.0410(18) 0.0459(19) 0.0398(18) -0.0087(15) 0.0157(15) -0.0107(15)
C297 0.046(2) 0.0373(19) 0.0415(19) -0.0082(14) 0.0201(17) -0.0072(16)
C298 0.055(3) 0.049(2) 0.057(2) -0.0062(18) 0.024(2) -0.0013(18)
C299 0.062(3) 0.049(2) 0.045(2) -0.0013(16) 0.025(2) -0.005(2)
C300 0.067(3) 0.068(3) 0.056(2) -0.028(2) 0.027(2) -0.034(2)
C301 0.081(5) 0.049(3) 0.093(5) -0.027(3) 0.033(4) -0.027(3)
C302 0.089(4) 0.093(4) 0.070(4) -0.013(3) 0.005(3) -0.040(3)
C303 0.0424(19) 0.057(2) 0.0422(19) -0.0129(16) 0.0209(15) -0.0188(16)
C304 0.054(2) 0.066(3) 0.046(2) -0.0062(18) 0.0214(18) -0.0173(19)
C305 0.051(2) 0.063(3) 0.056(2) -0.0133(19) 0.025(2) -0.012(2)
C306 0.0452(14) 0.0418(13) 0.0326(12) -0.0046(10) 0.0074(10) 0.0032(11)
C307 0.0469(15) 0.0501(15) 0.0370(13) 0.0008(11) 0.0092(11) -0.0023(11)
C308 0.0494(15) 0.0571(16) 0.0364(13) 0.0015(11) 0.0146(11) -0.0033(12)
C309 0.0541(16) 0.0507(15) 0.0346(13) -0.0037(11) 0.0090(11) -0.0032(12)
C310 0.0458(15) 0.0690(19) 0.0348(13) -0.0081(12) 0.0040(11) 0.0060(13)
C311 0.0448(14) 0.0609(17) 0.0334(13) -0.0106(11) 0.0051(11) 0.0087(12)
C312 0.042(2) 0.150(5) 0.040(3) 0.004(3) 0.0104(18) 0.003(3)
C313 0.0324(16) 0.063(2) 0.0369(16) 0.0022(15) 0.0134(13) 0.0008(14)
C314 0.041(2) 0.202(7) 0.046(2) 0.009(4) 0.0173(18) 0.009(3)
C315 0.0547(17) 0.087(2) 0.0342(14) -0.0026(14) 0.0109(12) -0.0136(16)
C316 0.153(5) 0.244(8) 0.046(2) -0.050(3) 0.040(3) -0.128(5)
C317 0.117(4) 0.143(5) 0.063(2) 0.036(3) 0.034(2) 0.048(3)
C318 0.0408(15) 0.113(3) 0.0350(14) -0.0193(16) 0.0034(11) 0.0179(16)
C319 0.0464(18) 0.156(4) 0.061(2) -0.019(2) 0.0166(16) -0.011(2)
C320 0.059(2) 0.141(4) 0.056(2) -0.034(2) -0.0064(16) 0.044(2)

loop_
_atom_type_symbol
_atom_type_description
_atom_type_scat_dispersion_real
_atom_type_scat_dispersion_imag
_atom_type_scat_source
C C 0.0181 0.0091 'International Tables Vol C Tables 4.2.6.8 and 6.1.1.4'
H H 0.0000 0.0000 'International Tables Vol C Tables 4.2.6.8 and 6.1.1.4'
Si Si 0.2541 0.3302 'International Tables Vol C Tables 4.2.6.8 and 6.1.1.4'

loop_
_geom_angle_atom_site_label_1
_geom_angle_atom_site_label_2
_geom_angle_atom_site_label_3
_geom_angle
Si7 Si1 Si9 101.51(3)
Si7 Si1 Si5 102.02(3)
Si9 Si1 Si5 139.96(3)
Si7 Si1 Si2 70.87(3)
Si9 Si1 Si2 79.03(3)
Si5 Si1 Si2 78.71(3)
Si3 Si2 Si6 123.77(4)
Si3 Si2 Si8 123.79(4)
Si6 Si2 Si8 107.05(3)
Si3 Si2 Si1 96.69(3)
Si6 Si2 Si1 73.95(3)
Si8 Si2 Si1 74.27(3)
Si3 Si2 Si7 148.89(3)
Si6 Si2 Si7 54.22(3)
Si8 Si2 Si7 54.20(2)
Si1 Si2 Si7 52.20(2)
Si2 Si3 Si4 99.75(3)
Si2 Si3 Si10 98.85(3)
Si4 Si3 Si10 96.07(3)
C1 Si4 Si3 123.65(10)
C1 Si4 Si11 116.09(9)
Si3 Si4 Si11 84.42(3)
C1 Si4 Si5 121.78(9)
Si3 Si4 Si5 98.89(3)
Si11 Si4 Si5 104.77(3)
C16 Si5 Si4 112.49(8)
C16 Si5 Si6 116.97(8)
Si4 Si5 Si6 119.38(3)
C16 Si5 Si1 131.90(9)
Si4 Si5 Si1 97.44(3)
Si6 Si5 Si1 73.91(3)
C31 Si6 Si2 136.32(9)
C31 Si6 Si7 122.55(9)
Si2 Si6 Si7 73.57(3)
C31 Si6 Si5 125.02(8)
Si2 Si6 Si5 82.85(3)
Si7 Si6 Si5 102.05(3)
C46 Si7 Si1 146.59(9)
C46 Si7 Si8 118.38(9)
Si1 Si7 Si8 75.90(3)
C46 Si7 Si6 124.16(9)
Si1 Si7 Si6 75.54(3)
Si8 Si7 Si6 103.18(3)
C46 Si7 Si2 156.17(9)
Si1 Si7 Si2 56.93(2)
Si8 Si7 Si2 52.26(2)
Si6 Si7 Si2 52.21(2)
C61 Si8 Si2 133.98(9)
C61 Si8 Si7 122.40(8)
Si2 Si8 Si7 73.54(3)
C61 Si8 Si9 127.18(8)
Si2 Si8 Si9 82.94(3)
Si7 Si8 Si9 101.23(3)
C76 Si9 Si10 110.97(9)
C76 Si9 Si8 118.35(8)
Si10 Si9 Si8 119.33(3)
C76 Si9 Si1 133.12(10)
Si10 Si9 Si1 96.48(3)
Si8 Si9 Si1 74.39(3)
C91 Si10 Si9 118.91(9)
C91 Si10 Si3 123.64(9)
Si9 Si10 Si3 99.58(3)
C91 Si10 Si11 117.67(8)
Si9 Si10 Si11 106.81(3)
Si3 Si10 Si11 83.97(3)
C106 Si11 C113 91.04(11)
C106 Si11 Si4 117.20(8)
C113 Si11 Si4 117.16(10)
C106 Si11 Si10 117.25(8)
C113 Si11 Si10 121.58(9)
Si4 Si11 Si10 94.78(3)
C6 C1 C2 117.5(3)
C6 C1 Si4 121.4(2)
C2 C1 Si4 121.0(2)
C3 C2 C1 119.3(3)
C3 C2 C7 116.5(3)
C1 C2 C7 124.2(2)
C4 C3 C2 123.2(3)
C3 C4 C5 117.6(3)
C3 C4 C10 121.1(4)
C5 C4 C10 121.3(4)
C4 C5 C6 122.3(3)
C1 C6 C5 120.0(3)
C1 C6 C13 123.7(3)
C5 C6 C13 116.3(3)
C2 C7 C9 112.9(3)
C2 C7 C8 112.6(3)
C9 C7 C8 108.6(3)
C11 C10 C12 121.4(5)
C11 C10 C4 113.1(4)
C12 C10 C4 112.9(4)
C14 C13 C6 111.1(4)
C14 C13 C15 112.6(4)
C6 C13 C15 110.8(4)
C21 C16 C17 117.5(2)
C21 C16 Si5 119.5(2)
C17 C16 Si5 122.9(2)
C18 C17 C16 120.7(3)
C18 C17 C22 117.8(3)
C16 C17 C22 121.5(2)
C19 C18 C17 122.6(3)
C18 C19 C20 117.4(3)
C18 C19 C25 120.9(4)
C20 C19 C25 121.7(4)
C19 C20 C21 122.9(3)
C16 C21 C20 118.8(3)
C16 C21 C28 123.7(3)
C20 C21 C28 117.4(3)
C17 C22 C24 110.8(3)
C17 C22 C23 113.6(2)
C24 C22 C23 111.0(3)
C26 C25 C27 115.8(5)
C26 C25 C19 113.7(4)
C27 C25 C19 110.9(3)
C21 C28 C30 112.4(3)
C21 C28 C29 111.8(3)
C30 C28 C29 108.9(3)
C36 C31 C32 118.1(2)
C36 C31 Si6 124.1(2)
C32 C31 Si6 117.8(2)
C33 C32 C31 119.8(3)
C33 C32 C37 117.4(3)
C31 C32 C37 122.7(2)
C34 C33 C32 122.2(3)
C33 C34 C35 118.1(3)
C33 C34 C40 121.4(3)
C35 C34 C40 120.5(3)
C34 C35 C36 122.1(3)
C35 C36 C31 119.8(3)
C35 C36 C43 119.5(3)
C31 C36 C43 120.7(2)
C39 C37 C32 110.6(3)
C39 C37 C38 109.3(3)
C32 C37 C38 113.8(3)
C34 C40 C41 112.7(3)
C34 C40 C42 109.9(3)
C41 C40 C42 111.2(4)
C44 C43 C36 110.8(3)
C44 C43 C45 111.7(3)
C36 C43 C45 114.2(3)
C47 C46 C51 117.8(2)
C47 C46 Si7 125.8(2)
C51 C46 Si7 116.3(2)
C48 C47 C46 119.7(3)
C48 C47 C52 116.1(3)
C46 C47 C52 124.1(2)
C49 C48 C47 122.7(3)
C50 C49 C48 117.3(3)
C50 C49 C55 120.5(3)
C48 C49 C55 122.2(3)
C49 C50 C51 122.9(3)
C50 C51 C46 119.4(3)
C50 C51 C58 116.2(3)
C46 C51 C58 124.4(2)
C47 C52 C54 111.9(3)
C47 C52 C53 110.6(3)
C54 C52 C53 109.6(3)
C56 C55 C49 113.6(3)
C56 C55 C57 109.0(5)
C49 C55 C57 109.6(3)
C51 C58 C60 111.8(3)
C51 C58 C59 111.4(3)
C60 C58 C59 110.0(3)
C62 C61 C66 118.5(2)
C62 C61 Si8 118.47(19)
C66 C61 Si8 123.0(2)
C63 C62 C61 119.2(3)
C63 C62 C67 116.9(3)
C61 C62 C67 123.9(2)
C64 C63 C62 122.3(3)
C65 C64 C63 117.8(3)
C65 C64 C70 119.9(3)
C63 C64 C70 122.2(3)
C64 C65 C66 122.5(3)
C65 C66 C61 119.6(3)
C65 C66 C73 118.5(3)
C61 C66 C73 121.9(2)
C62 C67 C68 112.3(3)
C62 C67 C69 112.1(3)
C68 C67 C69 109.3(3)
C72 C70 C71 115.1(4)
C72 C70 C64 116.3(4)
C71 C70 C64 110.2(3)
C66 C73 C75 113.7(3)
C66 C73 C74 110.5(3)
C75 C73 C74 109.5(3)
C77 C76 C81 118.7(3)
C77 C76 Si9 122.7(2)
C81 C76 Si9 118.6(2)
C78 C77 C76 119.1(3)
C78 C77 C82 120.4(3)
C76 C77 C82 120.5(2)
C77 C78 C79 121.9(4)
C80 C79 C78 118.3(3)
C80 C79 C85 113.3(4)
C78 C79 C85 128.3(5)
C80 C79 C485 139.9(6)
C78 C79 C485 100.3(6)
C79 C80 C81 122.6(4)
C80 C81 C76 119.0(3)
C80 C81 C88 115.9(3)
C76 C81 C88 125.0(3)
C83 C82 C77 111.2(3)
C83 C82 C84 111.0(3)
C77 C82 C84 113.5(3)
C86 C85 C79 108.2(5)
C86 C85 C87 111.6(6)
C79 C85 C87 110.2(4)
C487 C485 C486 100.6(11)
C487 C485 C79 96.9(10)
C486 C485 C79 103.8(11)
C81 C88 C89 113.0(3)
C81 C88 C90 111.6(3)
C89 C88 C90 108.6(3)
C96 C91 C92 117.8(2)
C96 C91 Si10 120.0(2)
C92 C91 Si10 122.2(2)
C93 C92 C91 118.9(3)
C93 C92 C97 116.9(3)
C91 C92 C97 124.2(2)
C94 C93 C92 123.3(3)
C93 C94 C95 117.4(3)
C93 C94 C100 122.1(4)
C95 C94 C100 120.4(4)
C94 C95 C96 122.4(3)
C95 C96 C91 120.0(3)
C95 C96 C103 116.2(3)
C91 C96 C103 123.8(3)
C92 C97 C98 111.4(3)
C92 C97 C99 111.7(3)
C98 C97 C99 108.8(3)
C101 C100 C102 117.4(5)
C101 C100 C94 110.9(4)
C102 C100 C94 111.6(4)
C105 C103 C96 110.7(3)
C105 C103 C104 112.7(4)
C96 C103 C104 111.8(4)
C111 C106 C107 119.4(2)
C111 C106 Si11 131.34(19)
C107 C106 Si11 109.27(18)
C108 C107 C106 120.3(2)
C108 C107 C112 122.3(3)
C106 C107 C112 117.4(2)
C109 C108 C107 120.9(3)
C110 C109 C108 118.1(2)
C110 C109 C115 120.4(3)
C108 C109 C115 121.3(3)
C109 C110 C111 122.9(2)
C110 C111 C106 118.4(2)
C110 C111 C118 119.3(2)
C106 C111 C118 122.3(2)
C114 C112 C113 123.8(3)
C114 C112 C107 119.6(3)
C113 C112 C107 110.8(3)
C112 C113 Si11 109.86(19)
C116 C115 C117 110.7(5)
C116 C115 C109 112.7(3)
C117 C115 C109 109.8(3)
C111 C118 C119 111.1(3)
C111 C118 C120 111.6(3)
C119 C118 C120 110.4(3)
Si27 Si21 Si25 103.80(4)
Si27 Si21 Si29 102.58(4)
Si25 Si21 Si29 137.77(4)
Si27 Si21 Si22 71.09(3)
Si25 Si21 Si22 79.20(3)
Si29 Si21 Si22 78.92(3)
Si28 Si22 Si26 107.44(4)
Si28 Si22 Si23 122.17(5)
Si26 Si22 Si23 124.79(5)
Si28 Si22 Si21 73.76(4)
Si26 Si22 Si21 72.78(4)
Si23 Si22 Si21 97.91(6)
Si28 Si22 Si27 54.40(3)
Si26 Si22 Si27 54.10(3)
Si23 Si22 Si27 149.63(7)
Si21 Si22 Si27 51.75(3)
Si22 Si23 Si30 100.46(5)
Si22 Si23 Si24 98.94(6)
Si30 Si23 Si24 96.35(4)
Si31 Si41 Si25 106.85(11)
Si31 Si41 Si29 107.82(11)
Si25 Si41 Si29 133.70(12)
Si31 Si41 Si42 73.90(11)
Si25 Si41 Si42 78.41(11)
Si29 Si41 Si42 82.74(11)
Si31 Si41 Si30 56.95(7)
Si25 Si41 Si30 129.92(11)
Si29 Si41 Si30 54.95(6)
Si42 Si41 Si30 52.10(10)
Si31 Si41 Si24 56.40(6)
Si25 Si41 Si24 55.04(6)
Si29 Si41 Si24 129.25(11)
Si42 Si41 Si24 47.36(9)
Si30 Si41 Si24 82.37(8)
Si24 Si42 Si30 108.18(15)
Si24 Si42 Si43 122.97(19)
Si30 Si42 Si43 118.60(17)
Si24 Si42 Si41 71.55(14)
Si30 Si42 Si41 68.14(12)
Si43 Si42 Si41 96.7(2)
Si42 Si43 Si26 103.6(2)
Si42 Si43 Si28 104.32(19)
Si26 Si43 Si28 96.31(14)
C201 Si24 Si42 135.86(15)
C201 Si24 Si31 117.07(8)
Si42 Si24 Si31 79.06(10)
C201 Si24 Si25 122.54(8)
Si42 Si24 Si25 87.87(11)
Si31 Si24 Si25 104.22(3)
C201 Si24 Si23 123.73(9)
Si31 Si24 Si23 82.71(3)
Si25 Si24 Si23 98.43(4)
C201 Si24 Si41 161.30(10)
Si42 Si24 Si41 61.09(13)
Si31 Si24 Si41 51.76(6)
Si25 Si24 Si41 56.82(6)
Si23 Si24 Si41 72.65(7)
C216 Si25 Si24 112.39(8)
C216 Si25 Si26 117.87(8)
Si24 Si25 Si26 118.94(3)
C216 Si25 Si21 130.37(9)
Si24 Si25 Si21 99.55(3)
Si26 Si25 Si21 72.43(3)
C216 Si25 Si41 127.48(11)
Si24 Si25 Si41 68.14(7)
Si26 Si25 Si41 103.21(7)
C231 Si26 Si22 136.74(10)
C231 Si26 Si27 121.03(9)
Si22 Si26 Si27 73.84(4)
C231 Si26 Si25 125.05(9)
Si22 Si26 Si25 83.27(4)
Si27 Si26 Si25 103.04(3)
C231 Si26 Si43 122.50(14)
Si27 Si26 Si43 81.39(9)
Si25 Si26 Si43 93.19(10)
C246 Si27 C653 82.6(4)
C246 Si27 Si21 150.89(10)
C653 Si27 Si21 68.3(4)
C246 Si27 Si26 120.63(10)
C653 Si27 Si26 119.1(4)
Si21 Si27 Si26 74.70(3)
C246 Si27 Si28 119.93(10)
C653 Si27 Si28 112.2(4)
Si21 Si27 Si28 75.18(3)
Si26 Si27 Si28 102.44(3)
C246 Si27 Si22 151.94(10)
C653 Si27 Si22 125.3(4)
Si21 Si27 Si22 57.16(3)
Si26 Si27 Si22 52.05(3)
Si28 Si27 Si22 51.36(3)
C261 Si28 Si22 134.53(10)
C261 Si28 Si27 120.97(10)
Si22 Si28 Si27 74.25(3)
C261 Si28 Si29 126.68(10)
Si22 Si28 Si29 83.80(4)
Si27 Si28 Si29 102.06(3)
C261 Si28 Si43 121.24(14)
Si27 Si28 Si43 79.82(9)
Si29 Si28 Si43 94.39(10)
C676 Si29 Si30 103.5(4)
C276 Si29 Si30 114.40(16)
C676 Si29 Si28 120.9(4)
C276 Si29 Si28 117.87(13)
Si30 Si29 Si28 118.74(4)
C676 Si29 Si21 140.3(3)
C276 Si29 Si21 126.85(17)
Si30 Si29 Si21 99.12(4)
Si28 Si29 Si21 73.17(3)
C676 Si29 Si41 131.3(4)
C276 Si29 Si41 125.38(15)
Si30 Si29 Si41 67.49(7)
Si28 Si29 Si41 103.45(7)
C291 Si30 Si42 141.65(17)
C691 Si30 Si42 124.7(3)
C291 Si30 Si23 127.63(13)
C691 Si30 Si23 111.1(3)
C291 Si30 Si29 115.83(13)
C691 Si30 Si29 133.4(3)
Si42 Si30 Si29 89.17(10)
Si23 Si30 Si29 98.06(4)
C291 Si30 Si31 120.01(11)
C691 Si30 Si31 112.7(2)
Si42 Si30 Si31 75.50(10)
Si23 Si30 Si31 83.61(4)
Si29 Si30 Si31 105.70(4)
C291 Si30 Si41 158.22(13)
C691 Si30 Si41 164.3(2)
Si42 Si30 Si41 59.76(13)
Si23 Si30 Si41 73.80(7)
Si29 Si30 Si41 57.57(6)
Si31 Si30 Si41 52.04(6)
C306 Si31 C313 89.24(13)
C306 Si31 Si41 164.53(11)
C313 Si31 Si41 75.40(12)
C306 Si31 Si24 118.41(9)
C313 Si31 Si24 118.25(12)
Si41 Si31 Si24 71.83(7)
C306 Si31 Si30 116.62(9)
C313 Si31 Si30 119.68(12)
Si41 Si31 Si30 71.01(7)
Si24 Si31 Si30 96.66(3)
C206 C201 C202 117.8(2)
C206 C201 Si24 121.7(2)
C202 C201 Si24 120.5(2)
C203 C202 C201 119.3(3)
C203 C202 C207 116.5(3)
C201 C202 C207 124.1(3)
C204 C203 C202 122.9(3)
C205 C204 C203 117.5(3)
C205 C204 C210 120.4(3)
C203 C204 C210 122.1(3)
C204 C205 C206 122.5(3)
C205 C206 C201 120.0(3)
C205 C206 C213 116.3(2)
C201 C206 C213 123.7(2)
C209 C207 C202 111.9(3)
C209 C207 C208 109.0(3)
C202 C207 C208 112.7(3)
C212 C210 C204 111.4(3)
C212 C210 C211 110.9(4)
C204 C210 C211 111.3(3)
C206 C213 C215 112.6(3)
C206 C213 C214 110.8(2)
C215 C213 C214 110.7(3)
C217 C216 C221 118.5(2)
C217 C216 Si25 123.3(2)
C221 C216 Si25 118.2(2)
C218 C217 C216 119.5(3)
C218 C217 C222 118.5(3)
C216 C217 C222 122.0(2)
C219 C218 C217 122.3(3)
C220 C219 C218 118.1(3)
C220 C219 C225 129.6(5)
C218 C219 C225 112.2(5)
C220 C219 C625 108.4(5)
C218 C219 C625 133.3(5)
C219 C220 C221 122.4(3)
C220 C221 C216 119.2(3)
C220 C221 C228 116.8(3)
C216 C221 C228 124.0(2)
C224 C222 C217 110.5(3)
C224 C222 C223 111.9(3)
C217 C222 C223 113.1(3)
C226 C225 C227 108.1(8)
C226 C225 C219 107.5(6)
C227 C225 C219 108.4(6)
C626 C625 C219 105.2(8)
C626 C625 C627 98.6(9)
C219 C625 C627 101.3(9)
C229 C228 C230 108.9(3)
C229 C228 C221 112.3(3)
C230 C228 C221 111.9(3)
C232 C231 C236 118.2(3)
C232 C231 Si26 118.7(2)
C236 C231 Si26 123.1(2)
C231 C232 C233 117.9(3)
C231 C232 C237 123.5(3)
C233 C232 C237 118.6(3)
C234 C233 C232 123.4(3)
C233 C234 C235 118.0(3)
C233 C234 C240 121.8(3)
C235 C234 C240 120.0(3)
C234 C235 C236 121.7(3)
C235 C236 C231 120.5(3)
C235 C236 C243 117.9(3)
C231 C236 C243 121.6(2)
C232 C237 C238 113.2(4)
C232 C237 C239 111.4(3)
C238 C237 C239 109.3(3)
C241 C240 C242 113.9(4)
C241 C240 C234 113.9(3)
C242 C240 C234 109.2(3)
C244 C243 C245 111.0(3)
C244 C243 C236 110.7(3)
C245 C243 C236 116.1(3)
C247 C246 C251 118.1(3)
C247 C246 Si27 122.6(2)
C251 C246 Si27 119.3(2)
C248 C247 C246 120.1(3)
C248 C247 C652 131.4(7)
C246 C247 C652 108.5(7)
C248 C247 C252 114.5(3)
C246 C247 C252 125.4(3)
C249 C248 C247 122.2(3)
C250 C249 C248 117.3(3)
C250 C249 C255 122.1(3)
C248 C249 C255 120.6(3)
C249 C250 C251 123.4(3)
C250 C251 C246 118.8(3)
C250 C251 C258 116.3(3)
C246 C251 C258 124.9(3)
C254 C252 C253 109.8(4)
C254 C252 C247 112.6(3)
C253 C252 C247 111.5(4)
C654 C652 C247 115.8(15)
C654 C652 C653 125.1(15)
C247 C652 C653 118.2(13)
C652 C653 Si27 107.7(11)
C257 C255 C256 112.6(5)
C257 C255 C249 110.6(4)
C256 C255 C249 111.0(4)
C251 C258 C260 111.4(3)
C251 C258 C259 111.6(3)
C260 C258 C259 110.1(3)
C266 C261 C262 118.3(3)
C266 C261 Si28 122.6(2)
C262 C261 Si28 119.0(2)
C263 C262 C261 119.3(3)
C263 C262 C267 116.6(3)
C261 C262 C267 124.1(3)
C264 C263 C262 122.5(3)
C265 C264 C263 117.9(3)
C265 C264 C270 128.8(5)
C263 C264 C270 113.2(5)
C265 C264 C670 108.4(6)
C263 C264 C670 133.7(6)
C264 C265 C266 122.7(3)
C265 C266 C261 119.3(3)
C265 C266 C273 118.4(3)
C261 C266 C273 122.3(2)
C262 C267 C269 111.4(3)
C262 C267 C268 112.6(4)
C269 C267 C268 110.7(3)
C271 C270 C264 110.6(5)
C271 C270 C272 102.7(9)
C264 C270 C272 107.5(6)
C672 C670 C671 105.1(11)
C672 C670 C264 105.7(9)
C671 C670 C264 100.8(12)
C266 C273 C275 114.9(3)
C266 C273 C274 109.9(3)
C275 C273 C274 108.7(3)
C281 C276 C277 117.8(4)
C281 C276 Si29 117.6(4)
C277 C276 Si29 124.5(3)
C278 C277 C276 120.2(4)
C278 C277 C282 117.9(4)
C276 C277 C282 121.9(3)
C277 C278 C279 122.6(4)
C280 C279 C278 117.4(3)
C280 C279 C285 123.1(4)
C278 C279 C285 119.2(4)
C279 C280 C281 122.5(4)
C280 C281 C276 119.4(4)
C280 C281 C288 117.0(4)
C276 C281 C288 123.6(4)
C277 C282 C283 109.1(5)
C277 C282 C284 112.6(4)
C283 C282 C284 111.6(5)
C286 C285 C287 111.4(6)
C286 C285 C279 114.3(4)
C287 C285 C279 110.1(4)
C281 C288 C290 111.4(4)
C281 C288 C289 112.1(4)
C290 C288 C289 109.0(3)
C677 C676 C681 119.5(10)
C677 C676 Si29 117.8(8)
C681 C676 Si29 122.0(8)
C678 C677 C676 119.2(10)
C678 C677 C682 117.3(11)
C676 C677 C682 123.4(10)
C679 C678 C677 122.3(10)
C678 C679 C680 117.3(8)
C678 C679 C685 122.3(10)
C680 C679 C685 120.3(9)
C679 C680 C681 123.6(10)
C680 C681 C676 117.9(10)
C680 C681 C688 117.2(9)
C676 C681 C688 124.9(9)
C684 C682 C677 114.1(12)
C684 C682 C683 109.0(13)
C677 C682 C683 115.9(12)
C687 C685 C679 113.2(12)
C687 C685 C686 115.3(13)
C679 C685 C686 107.9(9)
C681 C688 C690 114.2(9)
C681 C688 C689 111.1(9)
C690 C688 C689 107.3(9)
C292 C291 C296 117.1(3)
C292 C291 Si30 123.1(3)
C296 C291 Si30 119.7(2)
C293 C292 C291 119.7(4)
C293 C292 C297 115.9(3)
C291 C292 C297 124.3(3)
C294 C293 C292 122.9(3)
C293 C294 C295 117.2(3)
C293 C294 C300 121.4(3)
C295 C294 C300 121.3(4)
C294 C295 C296 122.3(3)
C295 C296 C291 120.7(3)
C295 C296 C303 116.3(3)
C291 C296 C303 123.0(3)
C292 C297 C298 112.2(3)
C292 C297 C299 111.5(4)
C298 C297 C299 109.0(3)
C301 C300 C302 110.4(6)
C301 C300 C294 110.6(4)
C302 C300 C294 112.3(4)
C305 C303 C296 111.0(3)
C305 C303 C304 111.4(3)
C296 C303 C304 111.6(3)
C696 C691 C692 116.9(8)
C696 C691 Si30 125.4(6)
C692 C691 Si30 117.3(7)
C693 C692 C691 119.3(10)
C693 C692 C697 117.9(9)
C691 C692 C697 122.8(9)
C694 C693 C692 122.7(10)
C695 C694 C693 117.6(9)
C695 C694 C700 119.5(10)
C693 C694 C700 122.8(10)
C694 C695 C696 122.7(9)
C695 C696 C691 120.3(8)
C695 C696 C703 118.5(8)
C691 C696 C703 121.2(8)
C692 C697 C698 114.0(10)
C692 C697 C699 109.3(10)
C698 C697 C699 110.4(10)
C702 C700 C701 111.8(17)
C702 C700 C694 111.0(11)
C701 C700 C694 112.8(16)
C705 C703 C704 111.2(10)
C705 C703 C696 116.0(9)
C704 C703 C696 109.2(8)
C311 C306 C307 119.5(2)
C311 C306 Si31 128.1(2)
C307 C306 Si31 112.41(19)
C308 C307 C306 119.8(3)
C308 C307 C312 124.2(3)
C306 C307 C312 116.1(3)
C308 C307 C712 112.0(9)
C306 C307 C712 128.1(9)
C309 C308 C307 121.5(3)
C308 C309 C310 118.1(2)
C308 C309 C315 120.6(3)
C310 C309 C315 121.3(3)
C309 C310 C311 122.4(3)
C310 C311 C306 118.7(3)
C310 C311 C318 118.3(2)
C306 C311 C318 123.1(2)
C314 C312 C313 125.2(5)
C314 C312 C307 119.4(4)
C313 C312 C307 112.3(4)
C312 C313 Si31 109.6(3)
C713 C712 C714 106.4(13)
C713 C712 C307 117.4(13)
C714 C712 C307 111.7(12)
C316 C315 C309 112.6(3)
C316 C315 C317 109.1(4)
C309 C315 C317 109.7(3)
C311 C318 C320 111.3(3)
C311 C318 C319 111.6(3)
C320 C318 C319 111.3(3)
C801 C802 C803 128.1(18)
C804 C803 C802 131(2)
C805 C804 C803 135(2)
C804 C805 C806 128.8(19)
C813 C812 C811 121.9(15)
C814 C813 C812 132.0(18)
C813 C814 C815 143(2)
C814 C815 C816 130.0(18)
C821 C822 C823 124.7(18)
C824 C823 C822 123.2(18)
C825 C824 C823 132(2)
C824 C825 C826 131(2)
C831 C832 C833 139.1(18)
C834 C833 C832 138(2)
C833 C834 C835 138(2)
C836 C835 C834 144(2)
C843 C842 C841 134(2)
C844 C843 C842 167(2)
C843 C844 C845 136(2)
C846 C845 C844 128.3(18)
C853 C852 C851 114.0(12)
C852 C853 C854 118.8(12)
C855 C854 C853 127.3(13)
C854 C855 C856 135.7(16)

loop_
_geom_bond_atom_site_label_1
_geom_bond_atom_site_label_2
_geom_bond_distance
Si1 Si7 2.3549(9)
Si1 Si9 2.4175(9)
Si1 Si5 2.4267(9)
Si1 Si2 2.4976(9)
Si2 Si3 2.3196(9)
Si2 Si6 2.3201(10)
Si2 Si8 2.3219(9)
Si2 Si7 2.8158(9)
Si3 Si4 2.3580(9)
Si3 Si10 2.3747(9)
Si4 C1 1.920(3)
Si4 Si11 2.3888(9)
Si4 Si5 2.3923(9)
Si5 C16 1.919(3)
Si5 Si6 2.3993(9)
Si6 C31 1.904(3)
Si6 Si7 2.3818(9)
Si7 C46 1.925(3)
Si7 Si8 2.3816(9)
Si8 C61 1.910(2)
Si8 Si9 2.4006(9)
Si9 C76 1.914(3)
Si9 Si10 2.3746(9)
Si10 C91 1.910(3)
Si10 Si11 2.3926(8)
Si11 C106 1.889(2)
Si11 C113 1.902(3)
C1 C6 1.405(4)
C1 C2 1.426(4)
C2 C3 1.401(4)
C2 C7 1.515(5)
C3 C4 1.363(6)
C4 C5 1.378(6)
C4 C10 1.531(5)
C5 C6 1.406(4)
C6 C13 1.515(5)
C7 C9 1.527(5)
C7 C8 1.536(4)
C10 C11 1.411(8)
C10 C12 1.444(7)
C13 C14 1.509(7)
C13 C15 1.552(6)
C16 C21 1.411(4)
C16 C17 1.416(4)
C17 C18 1.395(4)
C17 C22 1.511(4)
C18 C19 1.360(5)
C19 C20 1.385(5)
C19 C25 1.534(4)
C20 C21 1.416(4)
C21 C28 1.528(5)
C22 C24 1.522(4)
C22 C23 1.534(4)
C25 C26 1.415(7)
C25 C27 1.501(6)
C28 C30 1.534(4)
C28 C29 1.540(5)
C31 C36 1.412(4)
C31 C32 1.423(4)
C32 C33 1.392(4)
C32 C37 1.520(4)
C33 C34 1.382(5)
C34 C35 1.387(5)
C34 C40 1.520(4)
C35 C36 1.398(4)
C36 C43 1.520(4)
C37 C39 1.520(5)
C37 C38 1.541(5)
C40 C41 1.521(5)
C40 C42 1.525(5)
C43 C44 1.508(5)
C43 C45 1.528(4)
C46 C47 1.413(4)
C46 C51 1.422(4)
C47 C48 1.403(4)
C47 C52 1.517(4)
C48 C49 1.382(5)
C49 C50 1.377(5)
C49 C55 1.523(4)
C50 C51 1.401(4)
C51 C58 1.521(5)
C52 C54 1.529(5)
C52 C53 1.539(4)
C55 C56 1.485(6)
C55 C57 1.544(7)
C58 C60 1.537(5)
C58 C59 1.539(5)
C61 C62 1.415(4)
C61 C66 1.416(4)
C62 C63 1.399(4)
C62 C67 1.526(4)
C63 C64 1.386(5)
C64 C65 1.377(5)
C64 C70 1.525(4)
C65 C66 1.391(4)
C66 C73 1.519(4)
C67 C68 1.528(4)
C67 C69 1.532(5)
C70 C72 1.400(7)
C70 C71 1.490(6)
C73 C75 1.529(4)
C73 C74 1.530(5)
C76 C77 1.409(4)
C76 C81 1.422(4)
C77 C78 1.395(4)
C77 C82 1.521(5)
C78 C79 1.397(7)
C79 C80 1.359(7)
C79 C85 1.538(6)
C79 C485 1.669(13)
C80 C81 1.397(4)
C81 C88 1.518(5)
C82 C83 1.512(5)
C82 C84 1.536(4)
C85 C86 1.482(9)
C85 C87 1.547(8)
C485 C487 1.553(14)
C485 C486 1.584(14)
C88 C89 1.534(4)
C88 C90 1.537(5)
C91 C96 1.414(4)
C91 C92 1.424(4)
C92 C93 1.398(4)
C92 C97 1.515(4)
C93 C94 1.374(5)
C94 C95 1.376(5)
C94 C100 1.527(5)
C95 C96 1.395(4)
C96 C103 1.516(5)
C97 C98 1.528(4)
C97 C99 1.541(4)
C100 C101 1.428(8)
C100 C102 1.503(7)
C103 C105 1.497(7)
C103 C104 1.552(6)
C106 C111 1.402(3)
C106 C107 1.407(4)
C107 C108 1.393(4)
C107 C112 1.521(4)
C108 C109 1.387(4)
C109 C110 1.386(4)
C109 C115 1.520(4)
C110 C111 1.396(4)
C111 C118 1.521(4)
C112 C114 1.409(5)
C112 C113 1.466(4)
C115 C116 1.503(7)
C115 C117 1.519(7)
C118 C119 1.532(5)
C118 C120 1.533(5)
Si21 Si27 2.3308(10)
Si21 Si25 2.4186(10)
Si21 Si29 2.4187(10)
Si21 Si22 2.4935(14)
Si22 Si28 2.2785(11)
Si22 Si26 2.3052(10)
Si22 Si23 2.3221(13)
Si22 Si27 2.8077(11)
Si23 Si30 2.3646(11)
Si23 Si24 2.4128(13)
Si41 Si31 2.244(3)
Si41 Si25 2.448(3)
Si41 Si29 2.459(3)
Si41 Si42 2.506(5)
Si41 Si30 2.692(3)
Si41 Si24 2.715(3)
Si42 Si24 2.105(4)
Si42 Si30 2.288(3)
Si42 Si43 2.303(5)
Si43 Si26 2.444(4)
Si43 Si28 2.516(4)
Si24 C201 1.914(3)
Si24 Si31 2.3802(9)
Si24 Si25 2.3976(9)
Si25 C216 1.911(2)
Si25 Si26 2.4067(9)
Si26 C231 1.921(3)
Si26 Si27 2.3680(10)
Si27 C246 1.910(3)
Si27 C653 2.083(15)
Si27 Si28 2.3720(10)
Si28 C261 1.907(3)
Si28 Si29 2.3952(10)
Si29 C676 1.869(11)
Si29 C276 1.942(4)
Si29 Si30 2.3854(12)
Si30 C291 1.884(3)
Si30 C691 2.096(9)
Si30 Si31 2.3860(9)
Si31 C306 1.881(3)
Si31 C313 1.937(3)
C201 C206 1.421(4)
C201 C202 1.423(4)
C202 C203 1.393(4)
C202 C207 1.527(4)
C203 C204 1.386(5)
C204 C205 1.381(4)
C204 C210 1.523(4)
C205 C206 1.391(4)
C206 C213 1.520(4)
C207 C209 1.524(5)
C207 C208 1.527(4)
C210 C212 1.503(5)
C210 C211 1.529(5)
C213 C215 1.526(4)
C213 C214 1.529(5)
C216 C217 1.411(4)
C216 C221 1.418(4)
C217 C218 1.397(4)
C217 C222 1.512(4)
C218 C219 1.381(6)
C219 C220 1.375(6)
C219 C225 1.556(7)
C219 C625 1.564(12)
C220 C221 1.400(4)
C221 C228 1.529(5)
C222 C224 1.494(5)
C222 C223 1.532(5)
C225 C226 1.497(10)
C225 C227 1.550(9)
C625 C626 1.553(11)
C625 C627 1.615(12)
C228 C229 1.525(5)
C228 C230 1.525(5)
C231 C232 1.412(4)
C231 C236 1.414(4)
C232 C233 1.426(5)
C232 C237 1.520(5)
C233 C234 1.361(5)
C234 C235 1.374(5)
C234 C240 1.526(4)
C235 C236 1.398(4)
C236 C243 1.532(4)
C237 C238 1.530(6)
C237 C239 1.531(6)
C240 C241 1.466(6)
C240 C242 1.502(6)
C243 C244 1.493(5)
C243 C245 1.521(5)
C246 C247 1.412(4)
C246 C251 1.421(4)
C247 C248 1.394(4)
C247 C652 1.474(16)
C247 C252 1.550(5)
C248 C249 1.387(5)
C249 C250 1.375(5)
C249 C255 1.517(4)
C250 C251 1.396(4)
C251 C258 1.525(5)
C252 C254 1.520(6)
C252 C253 1.520(6)
C652 C654 1.373(17)
C652 C653 1.506(16)
C255 C257 1.500(7)
C255 C256 1.512(8)
C258 C260 1.530(6)
C258 C259 1.539(5)
C261 C266 1.409(4)
C261 C262 1.414(4)
C262 C263 1.402(5)
C262 C267 1.523(5)
C263 C264 1.373(6)
C264 C265 1.368(5)
C264 C270 1.521(6)
C264 C670 1.554(15)
C265 C266 1.402(4)
C266 C273 1.515(4)
C267 C269 1.542(6)
C267 C268 1.543(6)
C270 C271 1.502(9)
C270 C272 1.541(12)
C670 C672 1.499(12)
C670 C671 1.530(14)
C273 C275 1.517(4)
C273 C274 1.543(5)
C276 C281 1.414(6)
C276 C277 1.415(6)
C277 C278 1.382(5)
C277 C282 1.506(7)
C278 C279 1.389(6)
C279 C280 1.375(6)
C279 C285 1.529(5)
C280 C281 1.411(6)
C281 C288 1.530(6)
C282 C283 1.518(7)
C282 C284 1.539(7)
C285 C286 1.499(6)
C285 C287 1.510(8)
C288 C290 1.536(6)
C288 C289 1.539(6)
C676 C677 1.404(12)
C676 C681 1.405(12)
C677 C678 1.402(12)
C677 C682 1.518(14)
C678 C679 1.374(13)
C679 C680 1.374(13)
C679 C685 1.526(11)
C680 C681 1.401(12)
C681 C688 1.511(13)
C682 C684 1.515(15)
C682 C683 1.539(15)
C685 C687 1.463(15)
C685 C686 1.543(13)
C688 C690 1.537(13)
C688 C689 1.544(13)
C291 C292 1.417(5)
C291 C296 1.417(5)
C292 C293 1.405(5)
C292 C297 1.519(5)
C293 C294 1.376(6)
C294 C295 1.382(5)
C294 C300 1.526(5)
C295 C296 1.393(5)
C296 C303 1.529(5)
C297 C298 1.534(6)
C297 C299 1.534(5)
C300 C301 1.509(9)
C300 C302 1.519(8)
C303 C305 1.515(6)
C303 C304 1.530(5)
C691 C696 1.412(11)
C691 C692 1.420(11)
C692 C693 1.407(13)
C692 C697 1.515(14)
C693 C694 1.371(14)
C694 C695 1.365(13)
C694 C700 1.535(13)
C695 C696 1.393(11)
C696 C703 1.529(12)
C697 C698 1.536(14)
C697 C699 1.555(14)
C700 C702 1.499(15)
C700 C701 1.502(17)
C703 C705 1.502(13)
C703 C704 1.528(13)
C306 C311 1.402(4)
C306 C307 1.408(4)
C307 C308 1.393(4)
C307 C312 1.495(6)
C307 C712 1.607(17)
C308 C309 1.383(4)
C309 C310 1.386(4)
C309 C315 1.524(4)
C310 C311 1.399(4)
C311 C318 1.527(4)
C312 C314 1.387(7)
C312 C313 1.487(6)
C712 C713 1.517(15)
C712 C714 1.554(16)
C315 C316 1.501(5)
C315 C317 1.537(6)
C318 C320 1.536(6)
C318 C319 1.537(6)
C801 C802 1.409(13)
C802 C803 1.419(15)
C803 C804 1.410(13)
C804 C805 1.405(14)
C805 C806 1.446(14)
C811 C812 1.474(14)
C812 C813 1.463(13)
C813 C814 1.368(12)
C814 C815 1.399(13)
C815 C816 1.431(13)
C821 C822 1.392(15)
C822 C823 1.465(14)
C823 C824 1.419(15)
C824 C825 1.398(14)
C825 C826 1.427(15)
C831 C832 1.372(12)
C832 C833 1.401(12)
C833 C834 1.377(13)
C834 C835 1.379(13)
C835 C836 1.361(13)
C841 C842 1.433(15)
C842 C843 1.345(12)
C843 C844 1.323(12)
C844 C845 1.439(14)
C845 C846 1.416(13)
C851 C852 1.484(14)
C852 C853 1.443(12)
C853 C854 1.497(12)
C854 C855 1.397(12)
C855 C856 1.420(12)
